data_7007863
loop_
_publ_author_name
'Jones, Cameron'
'Aldridge, Simon'
'Gans-Eichler, Timo'
'Stasch, Andreas'

_publ_section_title
;
 Synthesis and characterisation of complexes of Group 13 metal
 amidinate heterocycles with the CpFe(CO)2 fragment.
;
_journal_issue 45
_journal_name_full 'Dalton transactions (Cambridge, England : 2003)'
_journal_page_first 5357
_journal_page_last 5361
_journal_paper_doi 10.1039/b611758a
_journal_year 2006
_chemical_formula_sum 'C60 H58 B F24 Fe Ga N2 O3'
_chemical_formula_weight 1447.46
_chemical_name_systematic
;
?
;
_space_group_IT_number 14
_symmetry_cell_setting monoclinic
_symmetry_space_group_name_Hall '-P 2ybc'
_symmetry_space_group_name_H-M 'P 1 21/c 1'
_atom_sites_solution_hydrogens geom
_atom_sites_solution_primary direct
_atom_sites_solution_secondary difmap
_audit_creation_method SHELXL-97
_cell_angle_alpha 90.000(5)
_cell_angle_beta 115.322(5)
_cell_angle_gamma 90.000(5)
_cell_formula_units_Z 8
_cell_length_a 30.023(5)
_cell_length_b 17.780(5)
_cell_length_c 26.410(5)
_cell_measurement_temperature 150(2)
_cell_volume 12743(5)
_computing_structure_refinement 'SHELXL-97 (Sheldrick, 1997)'
_computing_structure_solution 'SHELXS-97 (Sheldrick, 1990)'
_diffrn_ambient_temperature 150(2)
_diffrn_measured_fraction_theta_full 0.990
_diffrn_measured_fraction_theta_max 0.990
_diffrn_measurement_device_type 'Nonius Kappa CCD'
_diffrn_radiation_monochromator graphite
_diffrn_radiation_source 'fine-focus sealed tube'
_diffrn_radiation_type MoK\a
_diffrn_radiation_wavelength 0.71069
_diffrn_reflns_av_R_equivalents 0.0504
_diffrn_reflns_av_sigmaI/netI 0.0704
_diffrn_reflns_limit_h_max 36
_diffrn_reflns_limit_h_min -36
_diffrn_reflns_limit_k_max 21
_diffrn_reflns_limit_k_min -21
_diffrn_reflns_limit_l_max 31
_diffrn_reflns_limit_l_min -31
_diffrn_reflns_number 44400
_diffrn_reflns_theta_full 25.33
_diffrn_reflns_theta_max 25.33
_diffrn_reflns_theta_min 3.17
_exptl_absorpt_coefficient_mu 0.766
_exptl_absorpt_correction_T_max 0.927
_exptl_absorpt_correction_T_min 0.861
_exptl_absorpt_correction_type multi-scan
_exptl_absorpt_process_details 'Sortav (Blessing, 1995)'
_exptl_crystal_colour colourless
_exptl_crystal_density_diffrn 1.509
_exptl_crystal_density_method 'not measured'
_exptl_crystal_description block
_exptl_crystal_F_000 5872
_exptl_crystal_size_max 0.20
_exptl_crystal_size_mid 0.20
_exptl_crystal_size_min 0.10
_refine_diff_density_max 2.296
_refine_diff_density_min -1.234
_refine_diff_density_rms 0.132
_refine_ls_extinction_method none
_refine_ls_goodness_of_fit_ref 1.086
_refine_ls_hydrogen_treatment constr
_refine_ls_matrix_type full
_refine_ls_number_parameters 1942
_refine_ls_number_reflns 23061
_refine_ls_number_restraints 498
_refine_ls_restrained_S_all 1.185
_refine_ls_R_factor_all 0.1611
_refine_ls_R_factor_gt 0.1188
_refine_ls_shift/su_max 0.005
_refine_ls_shift/su_mean 0.002
_refine_ls_structure_factor_coef Fsqd
_refine_ls_weighting_details 'calc w=1/[\s^2^(Fo^2^)+(0.1602P)^2^+66.6504P] where P=(Fo^2^+2Fc^2^)/3'
_refine_ls_weighting_scheme calc
_refine_ls_wR_factor_gt 0.3001
_refine_ls_wR_factor_ref 0.3302
_reflns_number_gt 15498
_reflns_number_total 23061
_reflns_threshold_expression >2sigma(I)
_cod_data_source_file b611758a.txt
_cod_data_source_block compound3
_cod_original_sg_symbol_H-M P2(1)/c
_cod_database_code 7007863

loop_
_symmetry_equiv_pos_as_xyz
'x, y, z'
'-x, y+1/2, -z+1/2'
'-x, -y, -z'
'x, -y-1/2, z-1/2'

loop_
_atom_site_label
_atom_site_type_symbol
_atom_site_fract_x
_atom_site_fract_y
_atom_site_fract_z
_atom_site_U_iso_or_equiv
_atom_site_adp_type
_atom_site_occupancy
_atom_site_symmetry_multiplicity
_atom_site_calc_flag
_atom_site_refinement_flags
_atom_site_disorder_assembly
_atom_site_disorder_group
Ga1 Ga 0.35456(3) -0.23605(5) 0.81707(3) 0.0330(2) Uani 1 1 d . . .
Ga2 Ga 0.09716(3) 0.21811(6) 0.95017(4) 0.0442(3) Uani 1 1 d . . .
Fe1 Fe 0.29696(5) -0.14341(7) 0.77138(5) 0.0469(3) Uani 1 1 d . . .
Fe2 Fe 0.07562(5) 0.11471(8) 0.98938(6) 0.0519(4) Uani 1 1 d . . .
F1 F 0.2122(3) 0.0907(4) 0.6623(3) 0.086(2) Uani 1 1 d U . .
F2 F 0.1933(2) 0.0870(3) 0.7304(3) 0.0797(18) Uani 1 1 d U . .
F3 F 0.1486(2) 0.1490(4) 0.6585(4) 0.105(2) Uani 1 1 d U . .
F4 F 0.2155(4) 0.4381(5) 0.6673(4) 0.081(3) Uani 0.724(13) 1 d PU A 1
F5 F 0.2328(3) 0.4591(4) 0.7526(3) 0.067(3) Uani 0.724(13) 1 d PU A 1
F6 F 0.1644(3) 0.4119(4) 0.6999(4) 0.062(3) Uani 0.724(13) 1 d PU A 1
F7 F 0.4920(4) 0.4672(7) 0.9433(5) 0.147(4) Uani 1 1 d U . .
F8 F 0.5360(4) 0.3933(7) 0.9331(5) 0.145(4) Uani 1 1 d U . .
F9 F 0.5258(5) 0.4990(7) 0.8987(4) 0.156(4) Uani 1 1 d U . .
F10 F 0.4382(5) 0.4962(9) 0.6997(5) 0.087(5) Uani 0.506(16) 1 d PU B 1
F11 F 0.4016(5) 0.3911(7) 0.6641(4) 0.062(4) Uani 0.506(16) 1 d PU B 1
F12 F 0.3616(6) 0.4798(12) 0.6766(7) 0.094(5) Uani 0.506(16) 1 d PU B 1
F13 F 0.3692(6) 0.0475(8) 0.9616(6) 0.100(5) Uani 0.62(2) 1 d PU C 1
F14 F 0.3618(5) 0.0994(7) 1.0243(5) 0.082(4) Uani 0.62(2) 1 d PU C 1
F15 F 0.2968(6) 0.0761(11) 0.9446(8) 0.118(6) Uani 0.62(2) 1 d PU C 1
F16 F 0.3080(4) 0.4208(7) 0.9461(5) 0.161(4) Uani 1 1 d U . .
F17 F 0.3758(4) 0.4310(6) 0.9810(5) 0.137(3) Uani 1 1 d U . .
F18 F 0.3584(5) 0.3730(8) 1.0313(6) 0.175(5) Uani 1 1 d U . .
F19 F 0.3695(4) 0.0837(7) 0.6535(4) 0.155(4) Uani 1 1 d U . .
F20 F 0.4473(4) 0.0882(6) 0.6801(4) 0.128(3) Uani 1 1 d U . .
F21 F 0.4058(5) 0.0003(8) 0.6823(5) 0.166(4) Uani 1 1 d U . .
F22 F 0.5237(6) -0.0090(10) 0.8871(6) 0.093(5) Uani 0.54(2) 1 d PU D 1
F23 F 0.5304(5) 0.0976(9) 0.9282(6) 0.095(6) Uani 0.54(2) 1 d PU D 1
F24 F 0.4805(7) 0.0135(11) 0.9271(7) 0.106(6) Uani 0.54(2) 1 d PU D 1
F25 F 0.1269(4) -0.4628(5) 1.1204(4) 0.132(3) Uani 1 1 d U . .
F26 F 0.0893(3) -0.4120(5) 1.1595(4) 0.116(3) Uani 1 1 d U . .
F27 F 0.1630(4) -0.4174(5) 1.1993(4) 0.134(3) Uani 1 1 d U . .
F28 F 0.0921(3) -0.1007(4) 1.1481(4) 0.103(2) Uani 1 1 d U . .
F29 F 0.1569(3) -0.1349(5) 1.2148(3) 0.104(2) Uani 1 1 d U . .
F30 F 0.1587(3) -0.0732(4) 1.1496(3) 0.100(2) Uani 1 1 d U . .
F33 F 0.1417(9) -0.4762(15) 0.8422(10) 0.159(9) Uani 0.57(2) 1 d PU E 1
F34 F 0.3110(2) -0.3904(4) 1.1022(3) 0.0776(18) Uani 1 1 d U . .
F35 F 0.2673(3) -0.4852(4) 1.0986(3) 0.089(2) Uani 1 1 d U . .
F36 F 0.3131(2) -0.4858(4) 1.0556(2) 0.0789(18) Uani 1 1 d U . .
F37 F -0.0220(5) -0.4501(7) 0.9095(6) 0.165(4) Uani 1 1 d U . .
F38 F 0.0139(3) -0.4651(5) 0.8633(4) 0.119(3) Uani 1 1 d U . .
F39 F -0.0552(3) -0.4189(6) 0.8248(4) 0.139(3) Uani 1 1 d U . .
F40 F -0.0062(2) -0.0901(4) 0.8376(3) 0.0772(17) Uani 1 1 d U . .
F41 F -0.0370(2) -0.0987(4) 0.8955(3) 0.0833(19) Uani 1 1 d U . .
F42 F -0.0721(2) -0.1519(4) 0.8149(3) 0.088(2) Uani 1 1 d U . .
F43 F 0.3049(2) -0.0160(4) 1.0503(3) 0.0822(19) Uani 1 1 d U . .
F44 F 0.3054(2) -0.1136(3) 1.0976(2) 0.0670(15) Uani 1 1 d U . .
F45 F 0.2599(2) -0.0193(3) 1.0954(3) 0.0707(16) Uani 1 1 d U . .
F46 F 0.1468(3) -0.1097(5) 0.8192(3) 0.104(2) Uani 1 1 d U . .
F47 F 0.1337(4) -0.0099(7) 0.8460(4) 0.141(3) Uani 1 1 d U . .
F48 F 0.2029(3) -0.0367(6) 0.8505(3) 0.121(3) Uani 1 1 d U . .
O1 O 0.3317(2) -0.3454(3) 0.8040(3) 0.0541(16) Uani 1 1 d . . .
O2 O 0.2643(3) -0.2227(5) 0.6647(3) 0.074(2) Uani 1 1 d . . .
O3 O 0.2288(3) -0.2146(5) 0.8085(4) 0.082(2) Uani 1 1 d . . .
O4 O 0.0823(3) 0.3216(4) 0.9738(3) 0.071(2) Uani 1 1 d . . .
O5 O 0.1134(4) 0.2028(7) 1.0921(3) 0.111(4) Uani 1 1 d . . .
O6 O -0.0232(3) 0.1725(7) 0.9568(5) 0.118(4) Uani 1 1 d . . .
N1 N 0.4011(3) -0.2449(4) 0.8961(3) 0.0386(15) Uani 1 1 d . . .
N2 N 0.4231(2) -0.2483(4) 0.8283(3) 0.0413(16) Uani 1 1 d . . .
N3 N 0.1600(3) 0.2404(4) 0.9475(3) 0.0448(17) Uani 1 1 d . . .
N4 N 0.0904(3) 0.2387(5) 0.8740(3) 0.057(2) Uani 1 1 d . . .
C1 C 0.4401(3) -0.2470(4) 0.8840(3) 0.0346(17) Uani 1 1 d . F .
C2 C 0.4942(3) -0.2523(6) 0.9267(4) 0.058(3) Uani 1 1 d . . .
C3 C 0.5030(7) -0.1803(12) 0.9671(8) 0.073(6) Uani 0.63(2) 1 d P F 1
H3A H 0.4824 -0.1848 0.9874 0.109 Uiso 0.63(2) 1 calc PR F 1
H3B H 0.4942 -0.1343 0.9445 0.109 Uiso 0.63(2) 1 calc PR F 1
H3C H 0.5378 -0.1781 0.9939 0.109 Uiso 0.63(2) 1 calc PR F 1
C4 C 0.5327(7) -0.2531(13) 0.9072(9) 0.076(6) Uani 0.63(2) 1 d PU F 1
H4A H 0.5647 -0.2447 0.9390 0.113 Uiso 0.63(2) 1 calc PR F 1
H4B H 0.5265 -0.2131 0.8794 0.113 Uiso 0.63(2) 1 calc PR F 1
H4C H 0.5329 -0.3019 0.8901 0.113 Uiso 0.63(2) 1 calc PR F 1
C5 C 0.4992(7) -0.3236(14) 0.9645(10) 0.097(9) Uani 0.63(2) 1 d P F 1
H5A H 0.5315 -0.3231 0.9967 0.146 Uiso 0.63(2) 1 calc PR F 1
H5B H 0.4959 -0.3694 0.9425 0.146 Uiso 0.63(2) 1 calc PR F 1
H5C H 0.4732 -0.3226 0.9776 0.146 Uiso 0.63(2) 1 calc PR F 1
C6 C 0.3961(3) -0.2446(5) 0.9493(3) 0.044(2) Uani 1 1 d . . .
H6 H 0.4294 -0.2479 0.9815 0.053 Uiso 1 1 calc R . .
C7 C 0.3654(5) -0.3112(7) 0.9500(5) 0.080(4) Uani 1 1 d . . .
H7A H 0.3834 -0.3581 0.9506 0.096 Uiso 1 1 calc R . .
H7B H 0.3342 -0.3111 0.9154 0.096 Uiso 1 1 calc R . .
C8 C 0.3536(6) -0.3095(8) 1.0015(6) 0.092(4) Uani 1 1 d . . .
H8A H 0.3330 -0.3537 1.0000 0.111 Uiso 1 1 calc R . .
H8B H 0.3848 -0.3137 1.0359 0.111 Uiso 1 1 calc R . .
C9 C 0.3282(6) -0.2421(9) 1.0050(6) 0.094(5) Uani 1 1 d . . .
H9A H 0.3230 -0.2431 1.0395 0.113 Uiso 1 1 calc R . .
H9B H 0.2956 -0.2393 0.9724 0.113 Uiso 1 1 calc R . .
C10 C 0.3587(6) -0.1750(9) 1.0056(6) 0.103(4) Uani 1 1 d U . .
H10A H 0.3899 -0.1759 1.0402 0.123 Uiso 1 1 calc R . .
H10B H 0.3407 -0.1286 1.0060 0.123 Uiso 1 1 calc R . .
C11 C 0.3706(6) -0.1738(6) 0.9541(5) 0.091(5) Uani 1 1 d . . .
H11A H 0.3396 -0.1676 0.9198 0.110 Uiso 1 1 calc R . .
H11B H 0.3919 -0.1300 0.9570 0.110 Uiso 1 1 calc R . .
C12 C 0.4470(3) -0.2504(6) 0.7890(3) 0.048(2) Uani 1 1 d . . .
H12 H 0.4830 -0.2600 0.8113 0.058 Uiso 1 1 calc R . .
C13 C 0.4411(7) -0.1790(11) 0.7606(7) 0.122(5) Uani 1 1 d U . .
H13A H 0.4604 -0.1404 0.7884 0.146 Uiso 1 1 calc R . .
H13B H 0.4060 -0.1642 0.7450 0.146 Uiso 1 1 calc R . .
C14 C 0.4579(8) -0.1795(12) 0.7124(8) 0.130(6) Uani 1 1 d U . .
H14A H 0.4464 -0.1324 0.6906 0.156 Uiso 1 1 calc R . .
H14B H 0.4943 -0.1795 0.7291 0.156 Uiso 1 1 calc R . .
C15 C 0.4406(4) -0.2407(9) 0.6756(5) 0.082(4) Uani 1 1 d . . .
H15A H 0.4590 -0.2427 0.6523 0.098 Uiso 1 1 calc R . .
H15B H 0.4054 -0.2320 0.6502 0.098 Uiso 1 1 calc R . .
C16 C 0.4450(7) -0.3119(10) 0.7025(7) 0.112(5) Uani 1 1 d U . .
H16A H 0.4801 -0.3272 0.7193 0.134 Uiso 1 1 calc R . .
H16B H 0.4263 -0.3498 0.6739 0.134 Uiso 1 1 calc R . .
C17 C 0.4261(7) -0.3124(10) 0.7492(6) 0.106(5) Uani 1 1 d U . .
H17A H 0.3898 -0.3084 0.7316 0.127 Uiso 1 1 calc R . .
H17B H 0.4351 -0.3608 0.7696 0.127 Uiso 1 1 calc R . .
C18 C 0.3355(4) -0.0589(6) 0.7520(6) 0.074(3) Uani 1 1 d . . .
H18 H 0.3519 -0.0648 0.7284 0.089 Uiso 1 1 calc R . .
C19 C 0.2856(4) -0.0365(6) 0.7349(5) 0.069(3) Uani 1 1 d . . .
H19 H 0.2625 -0.0258 0.6976 0.083 Uiso 1 1 calc R . .
C20 C 0.2769(5) -0.0332(6) 0.7812(5) 0.076(3) Uani 1 1 d . . .
H20 H 0.2467 -0.0187 0.7819 0.091 Uiso 1 1 calc R . .
C21 C 0.3204(5) -0.0548(6) 0.8285(5) 0.079(4) Uani 1 1 d . . .
H21 H 0.3242 -0.0577 0.8660 0.095 Uiso 1 1 calc R . .
C22 C 0.3563(5) -0.0707(6) 0.8106(5) 0.074(3) Uani 1 1 d . . .
H22 H 0.3890 -0.0867 0.8335 0.088 Uiso 1 1 calc R . .
C23 C 0.2769(4) -0.1940(6) 0.7072(4) 0.057(3) Uani 1 1 d . . .
C24 C 0.2555(4) -0.1892(6) 0.7941(5) 0.060(3) Uani 1 1 d . . .
C25 C 0.2834(3) -0.3674(5) 0.7623(4) 0.050(2) Uani 1 1 d . . .
H25A H 0.2611 -0.3234 0.7511 0.060 Uiso 1 1 calc R . .
H25B H 0.2690 -0.4060 0.7780 0.060 Uiso 1 1 calc R . .
C26 C 0.2887(6) -0.3982(10) 0.7128(6) 0.109(5) Uani 1 1 d . . .
H26A H 0.3098 -0.3649 0.7031 0.164 Uiso 1 1 calc R . .
H26B H 0.2562 -0.4016 0.6810 0.164 Uiso 1 1 calc R . .
H26C H 0.3036 -0.4483 0.7217 0.164 Uiso 1 1 calc R . .
C27 C 0.3673(3) -0.4061(5) 0.8273(5) 0.060(3) Uani 1 1 d . . .
H27A H 0.3983 -0.3858 0.8566 0.072 Uiso 1 1 calc R . .
H27B H 0.3747 -0.4283 0.7974 0.072 Uiso 1 1 calc R . .
C28 C 0.3462(5) -0.4684(8) 0.8532(7) 0.101(5) Uani 1 1 d . . .
H28A H 0.3329 -0.4447 0.8774 0.151 Uiso 1 1 calc R . .
H28B H 0.3726 -0.5033 0.8754 0.151 Uiso 1 1 calc R . .
H28C H 0.3199 -0.4960 0.8230 0.151 Uiso 1 1 calc R . .
C29 C 0.1398(3) 0.2439(6) 0.8918(4) 0.050(2) Uani 1 1 d . G .
C30 C 0.1668(4) 0.2527(7) 0.8547(5) 0.070(3) Uani 1 1 d . . .
C31 C 0.1972(12) 0.3250(19) 0.8744(11) 0.119(13) Uani 0.58(2) 1 d P G 1
H31A H 0.2323 0.3124 0.8930 0.179 Uiso 0.58(2) 1 calc PR G 1
H31B H 0.1877 0.3515 0.9008 0.179 Uiso 0.58(2) 1 calc PR G 1
H31C H 0.1910 0.3574 0.8421 0.179 Uiso 0.58(2) 1 calc PR G 1
C32 C 0.1427(11) 0.2507(18) 0.7968(12) 0.097(9) Uani 0.58(2) 1 d PU G 1
H32A H 0.1575 0.2877 0.7810 0.146 Uiso 0.58(2) 1 calc PR G 1
H32B H 0.1078 0.2626 0.7848 0.146 Uiso 0.58(2) 1 calc PR G 1
H32C H 0.1457 0.2003 0.7835 0.146 Uiso 0.58(2) 1 calc PR G 1
C33 C 0.2105(8) 0.1932(14) 0.8732(9) 0.074(6) Uani 0.58(2) 1 d PU G 1
H33A H 0.2337 0.2080 0.8580 0.111 Uiso 0.58(2) 1 calc PR G 1
H33B H 0.1970 0.1433 0.8590 0.111 Uiso 0.58(2) 1 calc PR G 1
H33C H 0.2276 0.1916 0.9142 0.111 Uiso 0.58(2) 1 calc PR G 1
C34 C 0.2117(3) 0.2439(6) 0.9915(4) 0.055(2) Uani 1 1 d . . .
H34 H 0.2351 0.2503 0.9740 0.066 Uiso 1 1 calc R . .
C35 C 0.2147(4) 0.3120(6) 1.0293(5) 0.076(3) Uani 1 1 d . . .
H35A H 0.1883 0.3087 1.0421 0.091 Uiso 1 1 calc R . .
H35B H 0.2102 0.3592 1.0079 0.091 Uiso 1 1 calc R . .
C36 C 0.2659(6) 0.3123(9) 1.0808(6) 0.111(5) Uani 1 1 d . . .
H36A H 0.2915 0.3243 1.0677 0.133 Uiso 1 1 calc R . .
H36B H 0.2663 0.3527 1.1067 0.133 Uiso 1 1 calc R . .
C37 C 0.2789(6) 0.2415(8) 1.1116(5) 0.102(5) Uani 1 1 d . . .
H37A H 0.3132 0.2448 1.1407 0.123 Uiso 1 1 calc R . .
H37B H 0.2572 0.2342 1.1308 0.123 Uiso 1 1 calc R . .
C38 C 0.2744(4) 0.1774(8) 1.0767(5) 0.079(4) Uani 1 1 d . . .
H38A H 0.2795 0.1309 1.0992 0.095 Uiso 1 1 calc R . .
H38B H 0.3004 0.1796 1.0631 0.095 Uiso 1 1 calc R . .
C39 C 0.2235(4) 0.1744(7) 1.0262(5) 0.079(4) Uani 1 1 d . . .
H39A H 0.2226 0.1308 1.0024 0.095 Uiso 1 1 calc R . .
H39B H 0.1980 0.1664 1.0399 0.095 Uiso 1 1 calc R . .
C40 C 0.0490(4) 0.2391(8) 0.8188(4) 0.072(3) Uani 1 1 d . . .
H40 H 0.0611 0.2418 0.7889 0.086 Uiso 1 1 calc R . .
C41 C 0.0171(5) 0.3119(10) 0.8166(7) 0.126(7) Uani 1 1 d . . .
H41A H 0.0360 0.3583 0.8185 0.151 Uiso 1 1 calc R . .
H41B H 0.0077 0.3118 0.8483 0.151 Uiso 1 1 calc R . .
C42 C -0.0309(7) 0.3071(11) 0.7581(7) 0.125(6) Uani 1 1 d U . .
H42A H -0.0535 0.3486 0.7562 0.150 Uiso 1 1 calc R . .
H42B H -0.0209 0.3142 0.7272 0.150 Uiso 1 1 calc R . .
C43 C -0.0564(6) 0.2380(10) 0.7501(7) 0.106(5) Uani 1 1 d U . .
H43A H -0.0691 0.2339 0.7790 0.128 Uiso 1 1 calc R . .
H43B H -0.0853 0.2397 0.7132 0.128 Uiso 1 1 calc R . .
C44 C -0.0297(6) 0.1729(11) 0.7522(7) 0.111(5) Uani 1 1 d U . .
H44A H -0.0194 0.1732 0.7212 0.133 Uiso 1 1 calc R . .
H44B H -0.0505 0.1280 0.7478 0.133 Uiso 1 1 calc R . .
C45 C 0.0174(6) 0.1698(11) 0.8107(7) 0.120(6) Uani 1 1 d . . .
H45A H 0.0068 0.1666 0.8414 0.144 Uiso 1 1 calc R . .
H45B H 0.0370 0.1243 0.8123 0.144 Uiso 1 1 calc R . .
C46 C 0.0538(7) 0.0019(7) 0.9750(8) 0.109(6) Uani 1 1 d . . .
H46 H 0.0226 -0.0173 0.9696 0.131 Uiso 1 1 calc R . .
C47 C 0.0942(7) 0.0069(10) 1.0253(8) 0.110(5) Uani 1 1 d U . .
H47 H 0.0958 -0.0055 1.0610 0.132 Uiso 1 1 calc R . .
C48 C 0.1315(6) 0.0331(8) 1.0142(8) 0.103(5) Uani 1 1 d . . .
H48 H 0.1644 0.0393 1.0417 0.123 Uiso 1 1 calc R . .
C49 C 0.1168(6) 0.0491(7) 0.9603(7) 0.087(4) Uani 1 1 d . . .
H49 H 0.1369 0.0695 0.9440 0.105 Uiso 1 1 calc R . .
C50 C 0.0663(7) 0.0308(8) 0.9310(7) 0.109(5) Uani 1 1 d . . .
H50 H 0.0455 0.0360 0.8922 0.131 Uiso 1 1 calc R . .
C51 C 0.0993(4) 0.1656(7) 1.0515(4) 0.065(3) Uani 1 1 d . . .
C52 C 0.0164(5) 0.1489(7) 0.9693(5) 0.071(3) Uani 1 1 d . . .
C53 C 0.0954(5) 0.3918(6) 0.9519(5) 0.072(3) Uani 1 1 d . . .
H53A H 0.1190 0.3795 0.9361 0.087 Uiso 1 1 calc R . .
H53B H 0.0654 0.4129 0.9215 0.087 Uiso 1 1 calc R . .
C54 C 0.1175(5) 0.4486(7) 0.9970(7) 0.094(4) Uani 1 1 d . . .
H54A H 0.0912 0.4758 1.0020 0.141 Uiso 1 1 calc R . .
H54B H 0.1372 0.4842 0.9868 0.141 Uiso 1 1 calc R . .
H54C H 0.1387 0.4233 1.0321 0.141 Uiso 1 1 calc R . .
C55 C 0.0511(5) 0.3311(9) 1.0011(5) 0.091(4) Uani 1 1 d . . .
H55A H 0.0658 0.3687 1.0315 0.109 Uiso 1 1 calc R . .
H55B H 0.0483 0.2829 1.0182 0.109 Uiso 1 1 calc R . .
C56 C 0.0026(7) 0.3560(12) 0.9623(10) 0.155(8) Uani 1 1 d . . .
H56A H 0.0052 0.4046 0.9463 0.232 Uiso 1 1 calc R . .
H56B H -0.0184 0.3611 0.9821 0.232 Uiso 1 1 calc R . .
H56C H -0.0119 0.3189 0.9321 0.232 Uiso 1 1 calc R . .
C57 C 0.3066(3) 0.2550(4) 0.7722(3) 0.0390(19) Uani 1 1 d . . .
C58 C 0.2766(3) 0.1936(5) 0.7491(4) 0.051(2) Uani 1 1 d . . .
H58 H 0.2910 0.1449 0.7559 0.061 Uiso 1 1 calc R . .
C59 C 0.2259(3) 0.2005(5) 0.7161(4) 0.048(2) Uani 1 1 d . . .
C60 C 0.2039(3) 0.2714(4) 0.7049(3) 0.0381(18) Uani 1 1 d . . .
H60 H 0.1694 0.2766 0.6832 0.046 Uiso 1 1 calc R . .
C61 C 0.2332(3) 0.3335(4) 0.7259(3) 0.0332(17) Uani 1 1 d . A .
C62 C 0.2836(3) 0.3252(4) 0.7595(3) 0.0326(16) Uani 1 1 d . . .
H62 H 0.3030 0.3689 0.7743 0.039 Uiso 1 1 calc R . .
C63 C 0.1948(3) 0.1323(6) 0.6926(5) 0.064(3) Uani 1 1 d . . .
C64 C 0.2120(3) 0.4094(5) 0.7113(4) 0.045(2) Uani 1 1 d . . .
C65 C 0.3979(3) 0.3224(6) 0.8127(4) 0.031(2) Uani 0.751(7) 1 d P B 3
C66 C 0.4361(7) 0.3547(13) 0.8595(8) 0.032(4) Uani 0.751(7) 1 d P B 3
H66 H 0.4431 0.3353 0.8956 0.039 Uiso 1 1 calc R B 3
C67 C 0.4646(4) 0.4146(6) 0.8548(4) 0.036(2) Uani 0.751(7) 1 d P B 3
C68 C 0.4544(4) 0.4463(7) 0.8033(4) 0.041(3) Uani 0.751(7) 1 d P B 3
H68 H 0.4727 0.4882 0.8002 0.049 Uiso 1 1 calc R B 3
C69 C 0.4167(4) 0.4152(6) 0.7560(4) 0.037(2) Uani 0.751(7) 1 d P B 3
C70 C 0.3894(4) 0.3544(6) 0.7606(4) 0.031(2) Uani 0.751(7) 1 d P B 3
H70 H 0.3643 0.3338 0.7275 0.037 Uiso 1 1 calc R B 3
C71 C 0.5017(4) 0.4462(7) 0.9064(4) 0.062(3) Uani 1 1 d . . .
C72 C 0.4054(5) 0.4442(8) 0.6974(6) 0.077(3) Uani 1 1 d . . .
C73 C 0.3614(3) 0.2447(6) 0.8757(4) 0.029(2) Uani 0.751(7) 1 d P C 3
C74 C 0.3549(4) 0.1802(8) 0.8990(5) 0.041(3) Uani 0.751(7) 1 d P C 3
H74 H 0.3555 0.1347 0.8805 0.049 Uiso 1 1 calc R C 3
C75 C 0.3474(4) 0.1738(6) 0.9468(4) 0.035(2) Uani 0.751(7) 1 d P C 3
C76 C 0.3445(4) 0.2376(6) 0.9734(4) 0.038(3) Uani 0.751(7) 1 d P C 3
H76 H 0.3394 0.2353 1.0065 0.046 Uiso 1 1 calc R C 3
C77 C 0.3493(3) 0.3072(6) 0.9510(4) 0.033(2) Uani 0.751(7) 1 d P C 3
C78 C 0.3581(3) 0.3099(6) 0.9038(4) 0.030(2) Uani 0.751(7) 1 d PU C 3
H78 H 0.3621 0.3575 0.8899 0.036 Uiso 1 1 calc R C 3
C79 C 0.3418(4) 0.1003(8) 0.9690(5) 0.074(3) Uani 1 1 d U . .
C80 C 0.3454(4) 0.3807(6) 0.9796(4) 0.054(2) Uani 1 1 d . . .
C81 C 0.3950(3) 0.1766(6) 0.8074(4) 0.031(2) Uani 0.751(7) 1 d P B 3
C82 C 0.3881(4) 0.1495(8) 0.7552(5) 0.035(3) Uani 0.751(7) 1 d P B 3
H82 H 0.3618 0.1698 0.7231 0.042 Uiso 1 1 calc R B 3
C83 C 0.4177(4) 0.0941(6) 0.7472(4) 0.037(2) Uani 0.751(7) 1 d P B 3
C84 C 0.4530(4) 0.0584(7) 0.7918(4) 0.043(3) Uani 0.751(7) 1 d P B 3
H84 H 0.4715 0.0182 0.7866 0.052 Uiso 1 1 calc R B 3
C85 C 0.4615(4) 0.0827(6) 0.8466(4) 0.041(3) Uani 0.751(7) 1 d P B 3
C86 C 0.4340(4) 0.1404(7) 0.8526(5) 0.036(3) Uani 0.751(7) 1 d P B 3
H86 H 0.4415 0.1575 0.8894 0.043 Uiso 1 1 calc R B 3
C87 C 0.4115(4) 0.0763(7) 0.6896(5) 0.070(3) Uani 1 1 d U . .
C88 C 0.4994(5) 0.0460(8) 0.8954(5) 0.080(3) Uani 1 1 d U . .
C89 C 0.1372(2) -0.2602(4) 1.0478(3) 0.0293(15) Uani 1 1 d . . .
C90 C 0.1368(3) -0.1953(4) 1.0779(3) 0.0307(16) Uani 1 1 d . . .
H90 H 0.1373 -0.1474 1.0621 0.037 Uiso 1 1 calc R . .
C91 C 0.1356(3) -0.1988(4) 1.1304(3) 0.0322(16) Uani 1 1 d . . .
C92 C 0.1337(3) -0.2668(5) 1.1539(4) 0.0408(19) Uani 1 1 d . . .
H92 H 0.1334 -0.2693 1.1897 0.049 Uiso 1 1 calc R . .
C93 C 0.1324(3) -0.3319(5) 1.1243(3) 0.0382(18) Uani 1 1 d . . .
C94 C 0.1342(3) -0.3284(4) 1.0728(3) 0.0361(17) Uani 1 1 d . . .
H94 H 0.1335 -0.3741 1.0538 0.043 Uiso 1 1 calc R . .
C95 C 0.1354(3) -0.1276(5) 1.1601(4) 0.045(2) Uani 1 1 d . . .
C96 C 0.1291(4) -0.4046(5) 1.1488(4) 0.051(2) Uani 1 1 d . . .
C97 C 0.1712(3) -0.3270(4) 0.9790(3) 0.0309(16) Uani 1 1 d . . .
C98 C 0.1640(4) -0.3530(5) 0.9257(4) 0.054(2) Uani 1 1 d . . .
H98 H 0.1377 -0.3331 0.8934 0.065 Uiso 1 1 calc R . .
C99 C 0.1946(4) -0.4071(6) 0.9193(3) 0.061(3) Uani 1 1 d . E .
C100 C 0.2324(4) -0.4384(6) 0.9648(4) 0.059(3) Uani 1 1 d . . .
H100 H 0.2521 -0.4776 0.9606 0.071 Uiso 1 1 calc R . .
C101 C 0.2409(3) -0.4110(5) 1.0166(3) 0.0392(18) Uani 1 1 d . . .
C102 C 0.2117(3) -0.3576(4) 1.0237(3) 0.0329(16) Uani 1 1 d . . .
H102 H 0.2192 -0.3404 1.0606 0.039 Uiso 1 1 calc R . .
F31A F 0.2241(10) -0.3910(15) 0.8453(10) 0.134(10) Uani 0.43(2) 1 d PU E 2
C104 C 0.2837(4) -0.4439(6) 1.0681(4) 0.052(2) Uani 1 1 d . . .
C105 C 0.0799(3) -0.2629(5) 0.9401(3) 0.0391(18) Uani 1 1 d . . .
C106 C 0.0573(3) -0.3331(5) 0.9231(4) 0.053(2) Uani 1 1 d . . .
H106 H 0.0763 -0.3775 0.9368 0.063 Uiso 1 1 calc R . .
C107 C 0.0072(3) -0.3392(6) 0.8862(5) 0.064(3) Uani 1 1 d . . .
C108 C -0.0212(3) -0.2770(6) 0.8650(4) 0.056(2) Uani 1 1 d . . .
H108 H -0.0550 -0.2817 0.8398 0.067 Uiso 1 1 calc R . .
C109 C 0.0000(3) -0.2072(5) 0.8804(3) 0.044(2) Uani 1 1 d . . .
C110 C 0.0500(3) -0.1996(5) 0.9186(3) 0.0361(17) Uani 1 1 d . . .
H110 H 0.0635 -0.1508 0.9298 0.043 Uiso 1 1 calc R . .
C111 C -0.0147(4) -0.4152(8) 0.8686(7) 0.093(5) Uani 1 1 d . . .
C112 C -0.0294(3) -0.1378(7) 0.8569(4) 0.059(3) Uani 1 1 d . . .
C113 C 0.1660(3) -0.1820(4) 0.9774(3) 0.0327(16) Uani 1 1 d . . .
C114 C 0.1544(3) -0.1516(5) 0.9244(4) 0.0410(19) Uani 1 1 d . . .
H114 H 0.1276 -0.1723 0.8928 0.049 Uiso 1 1 calc R . .
C115 C 0.1807(3) -0.0919(5) 0.9163(4) 0.046(2) Uani 1 1 d . . .
C116 C 0.2212(3) -0.0631(5) 0.9621(4) 0.047(2) Uani 1 1 d . . .
H116 H 0.2397 -0.0226 0.9572 0.056 Uiso 1 1 calc R . .
C117 C 0.2340(3) -0.0930(5) 1.0135(4) 0.043(2) Uani 1 1 d . . .
C118 C 0.2075(3) -0.1518(5) 1.0218(3) 0.0363(17) Uani 1 1 d . . .
H118 H 0.2176 -0.1720 1.0584 0.044 Uiso 1 1 calc R . .
C119 C 0.1671(4) -0.0612(6) 0.8604(5) 0.061(3) Uani 1 1 d . . .
C120 C 0.2762(4) -0.0610(5) 1.0644(4) 0.055(2) Uani 1 1 d . . .
B1 B 0.3651(3) 0.2485(5) 0.8155(3) 0.0302(18) Uani 1 1 d . . .
B2 B 0.1382(3) -0.2573(5) 0.9863(4) 0.0340(19) Uani 1 1 d . . .
C4A C 0.5156(14) -0.326(2) 0.9120(16) 0.091(12) Uani 0.37(2) 1 d PU F 2
H4A1 H 0.5514 -0.3279 0.9341 0.136 Uiso 0.37(2) 1 calc PR F 2
H4A2 H 0.5079 -0.3266 0.8720 0.136 Uiso 0.37(2) 1 calc PR F 2
H4A3 H 0.5007 -0.3706 0.9208 0.136 Uiso 0.37(2) 1 calc PR F 2
C5A C 0.5110(11) -0.248(2) 0.9846(9) 0.066(11) Uani 0.37(2) 1 d P F 2
H5A1 H 0.4968 -0.2043 0.9943 0.099 Uiso 0.37(2) 1 calc PR F 2
H5A2 H 0.5471 -0.2443 1.0021 0.099 Uiso 0.37(2) 1 calc PR F 2
H5A3 H 0.5012 -0.2940 0.9980 0.099 Uiso 0.37(2) 1 calc PR F 2
C3A C 0.5252(15) -0.190(3) 0.9107(17) 0.097(13) Uani 0.37(2) 1 d PU F 2
H3A1 H 0.5182 -0.1401 0.9211 0.145 Uiso 0.37(2) 1 calc PR F 2
H3A2 H 0.5156 -0.1918 0.8703 0.145 Uiso 0.37(2) 1 calc PR F 2
H3A3 H 0.5604 -0.2009 0.9310 0.145 Uiso 0.37(2) 1 calc PR F 2
C31A C 0.1455(11) 0.3310(17) 0.8198(12) 0.072(9) Uani 0.42(2) 1 d PU G 2
H31D H 0.1595 0.3741 0.8447 0.109 Uiso 0.42(2) 1 calc PR G 2
H31E H 0.1095 0.3320 0.8053 0.109 Uiso 0.42(2) 1 calc PR G 2
H31F H 0.1547 0.3338 0.7885 0.109 Uiso 0.42(2) 1 calc PR G 2
C33A C 0.2160(12) 0.258(2) 0.8770(14) 0.080(9) Uani 0.42(2) 1 d PU G 2
H33D H 0.2267 0.2661 0.8471 0.120 Uiso 0.42(2) 1 calc PR G 2
H33E H 0.2306 0.2112 0.8969 0.120 Uiso 0.42(2) 1 calc PR G 2
H33F H 0.2269 0.3002 0.9033 0.120 Uiso 0.42(2) 1 calc PR G 2
C32A C 0.1420(12) 0.196(2) 0.8017(12) 0.081(11) Uani 0.42(2) 1 d P G 2
H32D H 0.1256 0.2253 0.7672 0.122 Uiso 0.42(2) 1 calc PR G 2
H32E H 0.1178 0.1639 0.8070 0.122 Uiso 0.42(2) 1 calc PR G 2
H32F H 0.1676 0.1645 0.7989 0.122 Uiso 0.42(2) 1 calc PR G 2
F12A F 0.3684(6) 0.4248(10) 0.6614(6) 0.078(5) Uani 0.494(16) 1 d PU B 2
F10A F 0.3940(12) 0.5202(17) 0.6956(12) 0.168(10) Uani 0.494(16) 1 d PU B 2
F5A F 0.1910(14) 0.4389(19) 0.7416(14) 0.107(11) Uani 0.276(13) 1 d PU A 2
F11A F 0.4451(7) 0.4162(11) 0.6872(7) 0.105(6) Uani 0.494(16) 1 d PU B 2
F6A F 0.1699(8) 0.4101(12) 0.6623(11) 0.067(7) Uani 0.276(13) 1 d PU A 2
F7A F 0.2407(7) 0.4589(10) 0.7056(9) 0.052(6) Uani 0.276(13) 1 d PU A 2
F14A F 0.3120(12) 0.0973(17) 0.9902(14) 0.138(12) Uani 0.38(2) 1 d PU C 2
F22A F 0.4864(10) -0.0261(14) 0.8890(10) 0.132(9) Uani 0.46(2) 1 d PU D 2
F23A F 0.5422(9) 0.0413(16) 0.8931(10) 0.129(9) Uani 0.46(2) 1 d PU D 2
F24A F 0.5071(9) 0.0588(14) 0.9442(9) 0.111(7) Uani 0.46(2) 1 d PU D 2
F15A F 0.3081(7) 0.0465(11) 0.9266(8) 0.071(6) Uani 0.38(2) 1 d PU C 2
F13A F 0.3764(11) 0.052(2) 1.0034(15) 0.142(11) Uani 0.38(2) 1 d PU C 2
C103 C 0.1822(9) -0.4335(12) 0.8582(8) 0.127(7) Uani 1 1 d . . .
F31 F 0.1677(7) -0.3758(11) 0.8231(6) 0.101(6) Uani 0.57(2) 1 d PU E 1
F33A F 0.1473(5) -0.4180(10) 0.8229(5) 0.056(5) Uani 0.43(2) 1 d PU E 2
F32 F 0.2207(7) -0.4733(11) 0.8591(6) 0.096(5) Uani 0.57(2) 1 d PU E 1
F32A F 0.1995(7) -0.4969(9) 0.8576(6) 0.058(5) Uani 0.43(2) 1 d PU E 2
C65A C 0.3816(10) 0.2440(15) 0.7644(11) 0.025(6) Uiso 0.249(7) 1 d P B 4
C69A C 0.3978(10) 0.1762(15) 0.6952(11) 0.025(6) Uiso 0.249(7) 1 d P B 4
C68A C 0.4025(13) 0.241(2) 0.6720(15) 0.045(8) Uiso 0.249(7) 1 d P B 4
C67A C 0.3983(10) 0.3104(16) 0.6933(11) 0.026(6) Uiso 0.249(7) 1 d P B 4
C66A C 0.3893(10) 0.3143(17) 0.7409(11) 0.022(6) Uiso 0.249(7) 1 d P B 4
C70A C 0.3848(12) 0.1749(18) 0.7423(13) 0.015(8) Uiso 0.249(7) 1 d P B 4
C73A C 0.3870(9) 0.3238(14) 0.8583(10) 0.019(5) Uiso 0.249(7) 1 d P B 4
C75A C 0.3814(9) 0.4102(14) 0.9252(10) 0.021(6) Uiso 0.249(7) 1 d P B 4
C77A C 0.4525(11) 0.4119(17) 0.9046(12) 0.034(7) Uiso 0.249(7) 1 d P B 4
C76A C 0.4278(12) 0.4374(18) 0.9373(13) 0.038(7) Uiso 0.249(7) 1 d P B 4
C74A C 0.3620(11) 0.3521(19) 0.8863(13) 0.033(7) Uiso 0.249(7) 1 d P B 4
C78A C 0.431(3) 0.346(4) 0.867(3) 0.028(16) Uiso 0.249(7) 1 d P B 4
C81A C 0.3816(9) 0.1744(14) 0.8581(10) 0.018(5) Uiso 0.249(7) 1 d P B 4
C83A C 0.3755(10) 0.0934(15) 0.9283(11) 0.025(6) Uiso 0.249(7) 1 d P B 4
C84A C 0.4202(12) 0.0589(19) 0.9384(13) 0.039(7) Uiso 0.249(7) 1 d P B 4
C85A C 0.4448(11) 0.0836(18) 0.9077(13) 0.036(7) Uiso 0.249(7) 1 d P B 4
C82A C 0.3577(10) 0.1535(16) 0.8899(11) 0.005(6) Uiso 0.249(7) 1 d P B 4
C86A C 0.4265(13) 0.139(2) 0.8677(15) 0.022(9) Uiso 0.249(7) 1 d P B 4

loop_
_atom_site_aniso_label
_atom_site_aniso_U_11
_atom_site_aniso_U_22
_atom_site_aniso_U_33
_atom_site_aniso_U_23
_atom_site_aniso_U_13
_atom_site_aniso_U_12
Ga1 0.0313(4) 0.0348(5) 0.0337(4) 0.0026(4) 0.0146(4) 0.0020(3)
Ga2 0.0380(5) 0.0578(6) 0.0423(5) -0.0001(4) 0.0224(4) -0.0003(4)
Fe1 0.0445(7) 0.0406(7) 0.0557(8) 0.0139(6) 0.0217(6) 0.0074(6)
Fe2 0.0548(8) 0.0514(8) 0.0587(8) -0.0043(6) 0.0330(7) -0.0064(6)
F1 0.095(4) 0.055(3) 0.086(4) -0.026(3) 0.018(3) -0.015(3)
F2 0.070(3) 0.048(3) 0.113(4) 0.005(3) 0.031(3) -0.014(3)
F3 0.061(3) 0.055(3) 0.136(5) 0.001(3) -0.019(3) -0.006(3)
F4 0.110(6) 0.057(5) 0.083(5) 0.029(4) 0.048(4) 0.024(4)
F5 0.059(4) 0.036(4) 0.076(5) -0.016(3) 0.000(3) 0.004(3)
F6 0.036(4) 0.048(4) 0.096(6) 0.003(4) 0.024(3) 0.005(3)
F7 0.173(6) 0.147(6) 0.126(5) -0.031(5) 0.067(5) -0.014(5)
F8 0.097(5) 0.138(6) 0.163(6) -0.015(5) 0.021(4) -0.012(5)
F9 0.183(6) 0.161(6) 0.125(5) 0.008(5) 0.068(5) -0.063(5)
F10 0.090(7) 0.093(7) 0.072(6) 0.028(5) 0.028(5) -0.037(5)
F11 0.089(7) 0.065(6) 0.039(5) -0.002(4) 0.034(4) 0.010(5)
F12 0.089(7) 0.107(8) 0.086(7) 0.023(5) 0.038(5) 0.009(6)
F13 0.132(8) 0.083(7) 0.095(7) 0.010(5) 0.058(5) 0.000(5)
F14 0.096(7) 0.071(6) 0.079(6) 0.006(4) 0.036(5) 0.001(4)
F15 0.113(7) 0.110(8) 0.124(8) 0.019(6) 0.044(6) -0.024(5)
F16 0.144(6) 0.136(6) 0.170(6) -0.059(5) 0.036(5) 0.036(5)
F17 0.137(6) 0.126(6) 0.170(6) -0.023(5) 0.086(5) -0.020(5)
F18 0.214(7) 0.157(7) 0.155(6) -0.025(5) 0.082(5) 0.020(5)
F19 0.148(6) 0.199(7) 0.113(5) -0.047(5) 0.051(5) 0.058(5)
F20 0.139(5) 0.152(6) 0.128(5) -0.025(4) 0.089(5) -0.016(5)
F21 0.206(7) 0.164(7) 0.134(6) -0.013(5) 0.078(5) -0.018(5)
F22 0.097(7) 0.099(7) 0.085(7) -0.002(5) 0.041(5) 0.030(5)
F23 0.077(7) 0.087(7) 0.099(7) 0.010(5) 0.017(5) 0.014(5)
F24 0.106(8) 0.120(8) 0.101(8) 0.015(6) 0.052(6) 0.019(6)
F25 0.224(6) 0.085(5) 0.120(5) 0.023(4) 0.107(5) -0.015(4)
F26 0.117(5) 0.093(5) 0.161(6) 0.032(4) 0.082(4) -0.009(4)
F27 0.142(6) 0.096(5) 0.128(5) 0.044(4) 0.023(4) -0.027(4)
F28 0.085(4) 0.094(4) 0.122(5) -0.039(4) 0.038(4) 0.023(3)
F29 0.135(5) 0.092(4) 0.070(4) -0.024(3) 0.028(4) 0.013(4)
F30 0.135(5) 0.071(4) 0.122(5) -0.038(3) 0.082(4) -0.027(4)
F33 0.157(11) 0.150(11) 0.151(11) -0.027(6) 0.049(7) 0.011(6)
F34 0.068(3) 0.075(4) 0.065(3) -0.007(3) 0.004(3) 0.017(3)
F35 0.088(4) 0.098(4) 0.084(4) 0.044(3) 0.041(3) 0.018(3)
F36 0.079(4) 0.090(4) 0.064(3) 0.007(3) 0.028(3) 0.049(3)
F37 0.178(7) 0.134(6) 0.178(7) 0.000(5) 0.074(5) -0.054(5)
F38 0.105(5) 0.086(4) 0.144(5) -0.035(4) 0.032(4) -0.013(4)
F39 0.097(5) 0.111(5) 0.152(6) -0.018(5) 0.000(4) -0.024(4)
F40 0.080(4) 0.080(4) 0.072(3) 0.026(3) 0.032(3) 0.020(3)
F41 0.080(4) 0.097(4) 0.075(4) -0.003(3) 0.036(3) 0.029(3)
F42 0.059(3) 0.098(4) 0.081(4) 0.007(3) 0.004(3) 0.020(3)
F43 0.073(3) 0.084(4) 0.091(4) -0.017(3) 0.037(3) -0.042(3)
F44 0.051(3) 0.064(3) 0.070(3) -0.008(3) 0.011(3) -0.001(3)
F45 0.070(3) 0.063(3) 0.078(3) -0.025(3) 0.030(3) -0.001(3)
F46 0.125(5) 0.109(5) 0.075(4) 0.004(4) 0.040(4) -0.017(4)
F47 0.179(6) 0.154(6) 0.111(5) 0.038(4) 0.083(5) 0.056(5)
F48 0.125(5) 0.154(6) 0.099(4) 0.020(4) 0.063(4) -0.040(4)
O1 0.043(3) 0.035(3) 0.068(4) -0.006(3) 0.007(3) -0.003(3)
O2 0.074(5) 0.090(6) 0.040(4) 0.005(4) 0.007(3) -0.012(4)
O3 0.073(5) 0.086(6) 0.115(7) 0.008(5) 0.067(5) 0.004(4)
O4 0.080(5) 0.056(4) 0.101(6) 0.004(4) 0.062(5) 0.005(4)
O5 0.100(7) 0.155(10) 0.038(4) -0.017(5) -0.008(4) -0.009(7)
O6 0.029(4) 0.181(11) 0.132(8) -0.026(8) 0.022(5) 0.000(5)
N1 0.048(4) 0.033(4) 0.034(3) 0.004(3) 0.016(3) 0.003(3)
N2 0.030(3) 0.062(5) 0.037(4) -0.002(3) 0.019(3) 0.001(3)
N3 0.034(4) 0.063(5) 0.042(4) 0.003(3) 0.021(3) 0.000(3)
N4 0.047(4) 0.084(6) 0.043(4) 0.013(4) 0.021(4) -0.008(4)
C1 0.036(4) 0.030(4) 0.037(4) 0.000(3) 0.015(3) -0.003(3)
C2 0.040(5) 0.069(7) 0.047(5) 0.000(5) 0.003(4) -0.005(4)
C3 0.066(11) 0.070(14) 0.066(11) -0.015(10) 0.014(9) -0.018(9)
C4 0.069(8) 0.090(9) 0.073(8) -0.007(6) 0.035(6) 0.008(6)
C5 0.059(12) 0.100(18) 0.101(17) 0.037(14) 0.004(11) 0.030(12)
C6 0.042(5) 0.053(5) 0.036(4) 0.003(4) 0.016(4) 0.005(4)
C7 0.115(10) 0.062(7) 0.092(9) -0.005(6) 0.072(8) -0.012(7)
C8 0.138(12) 0.091(9) 0.096(9) -0.007(8) 0.096(10) -0.016(9)
C9 0.101(10) 0.146(14) 0.065(7) 0.008(8) 0.063(8) 0.020(9)
C10 0.135(8) 0.105(7) 0.092(7) -0.012(6) 0.070(6) 0.012(6)
C11 0.188(15) 0.042(6) 0.085(8) 0.004(6) 0.097(10) 0.013(7)
C12 0.032(4) 0.078(7) 0.032(4) -0.006(4) 0.012(4) -0.004(4)
C13 0.151(8) 0.129(9) 0.126(8) -0.001(6) 0.099(7) -0.010(6)
C14 0.154(9) 0.144(9) 0.129(8) 0.007(6) 0.097(7) -0.009(7)
C15 0.058(7) 0.141(13) 0.048(6) 0.011(7) 0.024(5) 0.007(7)
C16 0.132(8) 0.121(8) 0.108(7) -0.019(6) 0.076(6) -0.011(6)
C17 0.133(8) 0.115(8) 0.103(7) -0.008(6) 0.082(6) -0.004(6)
C18 0.078(8) 0.051(6) 0.098(9) 0.017(6) 0.042(7) -0.005(6)
C19 0.071(7) 0.053(6) 0.077(7) 0.026(6) 0.024(6) 0.013(5)
C20 0.092(9) 0.051(6) 0.087(8) 0.026(6) 0.041(7) 0.029(6)
C21 0.123(11) 0.031(5) 0.074(7) 0.003(5) 0.033(8) 0.011(6)
C22 0.075(8) 0.039(6) 0.091(9) 0.001(6) 0.020(7) -0.011(5)
C23 0.046(5) 0.059(6) 0.057(6) 0.023(5) 0.014(5) 0.005(5)
C24 0.054(6) 0.060(6) 0.076(7) 0.018(5) 0.037(5) 0.015(5)
C25 0.041(5) 0.049(5) 0.052(5) -0.004(4) 0.013(4) 0.004(4)
C26 0.098(11) 0.112(12) 0.092(10) -0.025(9) 0.016(8) -0.021(9)
C27 0.046(5) 0.037(5) 0.075(7) 0.003(5) 0.006(5) 0.003(4)
C28 0.077(9) 0.070(9) 0.125(12) 0.006(8) 0.014(8) -0.002(7)
C29 0.045(5) 0.064(6) 0.043(5) 0.007(4) 0.021(4) 0.000(4)
C30 0.058(6) 0.099(9) 0.065(7) 0.009(6) 0.038(6) -0.006(6)
C31 0.15(3) 0.14(3) 0.093(18) -0.003(17) 0.068(18) -0.08(2)
C32 0.094(11) 0.107(11) 0.093(11) 0.004(7) 0.043(7) -0.008(7)
C33 0.070(8) 0.090(10) 0.070(8) 0.004(6) 0.038(6) 0.011(6)
C34 0.036(5) 0.087(8) 0.045(5) 0.001(5) 0.021(4) -0.005(5)
C35 0.067(7) 0.046(6) 0.086(8) -0.016(6) 0.006(6) -0.010(5)
C36 0.095(10) 0.092(11) 0.092(10) -0.023(9) -0.010(8) -0.014(8)
C37 0.130(13) 0.088(10) 0.047(6) 0.002(7) -0.003(7) -0.018(9)
C38 0.061(7) 0.087(9) 0.068(7) 0.022(7) 0.007(6) -0.001(6)
C39 0.069(7) 0.067(7) 0.070(7) 0.013(6) 0.000(6) -0.010(6)
C40 0.046(6) 0.132(11) 0.039(5) 0.006(6) 0.020(4) -0.016(6)
C41 0.071(9) 0.120(13) 0.117(12) 0.048(10) -0.027(8) 0.005(9)
C42 0.120(8) 0.125(8) 0.115(8) 0.012(6) 0.038(6) 0.004(7)
C43 0.102(7) 0.130(8) 0.091(7) 0.007(6) 0.046(6) -0.008(6)
C44 0.102(7) 0.120(8) 0.102(7) -0.012(6) 0.035(6) -0.017(6)
C45 0.080(10) 0.143(15) 0.105(11) -0.039(11) 0.008(8) -0.025(10)
C46 0.170(16) 0.049(7) 0.179(17) -0.015(9) 0.140(15) -0.031(8)
C47 0.123(8) 0.099(8) 0.116(8) 0.004(6) 0.060(6) -0.002(6)
C48 0.103(11) 0.083(10) 0.158(15) 0.041(10) 0.089(11) 0.035(8)
C49 0.121(11) 0.051(7) 0.138(12) -0.022(8) 0.101(11) -0.005(7)
C50 0.161(16) 0.066(8) 0.126(12) -0.059(9) 0.086(12) -0.036(9)
C51 0.054(6) 0.078(7) 0.048(6) 0.013(5) 0.006(5) 0.000(5)
C52 0.071(8) 0.082(8) 0.060(6) -0.015(6) 0.027(6) -0.018(6)
C53 0.083(8) 0.047(6) 0.096(9) 0.007(6) 0.046(7) 0.005(5)
C54 0.104(10) 0.060(8) 0.141(12) -0.025(8) 0.075(10) -0.006(7)
C55 0.077(8) 0.122(12) 0.067(7) 0.001(8) 0.026(6) 0.030(8)
C56 0.103(13) 0.148(18) 0.22(2) 0.041(17) 0.071(15) 0.043(12)
C57 0.033(4) 0.026(4) 0.043(4) 0.003(3) 0.003(4) 0.002(3)
C58 0.035(4) 0.024(4) 0.067(6) 0.005(4) -0.003(4) -0.003(3)
C59 0.041(5) 0.027(4) 0.054(5) 0.000(4) 0.000(4) -0.002(4)
C60 0.032(4) 0.034(4) 0.037(4) 0.009(3) 0.004(3) -0.004(3)
C61 0.038(4) 0.022(4) 0.031(4) 0.001(3) 0.006(3) 0.001(3)
C62 0.034(4) 0.026(4) 0.032(4) -0.003(3) 0.008(3) -0.006(3)
C63 0.036(5) 0.042(5) 0.079(7) 0.007(5) -0.010(5) -0.007(4)
C64 0.042(5) 0.046(5) 0.044(5) -0.005(4) 0.015(4) -0.003(4)
C65 0.030(5) 0.032(5) 0.032(5) 0.002(4) 0.015(4) 0.001(4)
C66 0.032(8) 0.041(9) 0.027(8) -0.004(6) 0.016(6) -0.008(6)
C67 0.038(6) 0.045(6) 0.026(5) -0.005(4) 0.014(4) -0.006(5)
C68 0.039(6) 0.048(7) 0.043(6) 0.002(5) 0.025(5) -0.007(5)
C69 0.033(5) 0.042(6) 0.037(5) 0.011(5) 0.015(5) 0.001(5)
C70 0.031(5) 0.033(6) 0.031(5) -0.001(5) 0.015(4) 0.001(4)
C71 0.057(6) 0.074(7) 0.054(6) -0.014(5) 0.024(5) -0.030(6)
C72 0.073(8) 0.077(9) 0.089(9) 0.020(7) 0.042(7) -0.008(7)
C73 0.019(4) 0.036(6) 0.028(5) 0.004(4) 0.007(4) 0.000(4)
C74 0.039(7) 0.034(7) 0.052(8) -0.014(6) 0.022(6) 0.001(5)
C75 0.032(5) 0.038(6) 0.028(5) 0.001(4) 0.006(4) -0.010(4)
C76 0.028(5) 0.057(7) 0.031(5) 0.005(5) 0.013(4) 0.003(5)
C77 0.024(5) 0.036(6) 0.038(5) -0.002(4) 0.011(4) 0.000(4)
C78 0.026(4) 0.032(5) 0.032(4) 0.002(4) 0.012(4) -0.004(4)
C79 0.060(5) 0.097(6) 0.068(5) 0.032(5) 0.031(4) -0.012(5)
C80 0.070(6) 0.061(6) 0.051(5) 0.023(5) 0.045(5) 0.016(5)
C81 0.027(5) 0.042(6) 0.025(5) 0.000(4) 0.013(4) -0.001(4)
C82 0.039(7) 0.032(7) 0.029(6) 0.002(6) 0.011(5) 0.001(5)
C83 0.037(6) 0.047(6) 0.025(5) 0.007(5) 0.011(4) 0.005(5)
C84 0.036(6) 0.054(7) 0.047(6) 0.000(5) 0.026(5) 0.014(5)
C85 0.043(6) 0.042(6) 0.038(6) -0.002(5) 0.019(5) 0.003(5)
C86 0.034(6) 0.051(8) 0.023(6) 0.008(5) 0.013(5) 0.007(5)
C87 0.056(5) 0.082(6) 0.080(6) -0.035(5) 0.037(5) 0.001(4)
C88 0.067(6) 0.084(6) 0.078(6) 0.002(5) 0.019(5) 0.037(5)
C89 0.020(3) 0.027(4) 0.036(4) 0.001(3) 0.007(3) -0.003(3)
C90 0.030(4) 0.024(4) 0.041(4) 0.004(3) 0.018(3) 0.003(3)
C91 0.025(4) 0.028(4) 0.046(4) 0.003(3) 0.017(3) 0.001(3)
C92 0.028(4) 0.049(5) 0.049(5) 0.005(4) 0.019(4) 0.002(4)
C93 0.032(4) 0.035(4) 0.048(5) 0.004(4) 0.018(4) 0.002(3)
C94 0.032(4) 0.029(4) 0.051(5) -0.004(4) 0.021(4) -0.001(3)
C95 0.049(5) 0.049(5) 0.046(5) -0.005(4) 0.028(4) -0.008(4)
C96 0.069(6) 0.043(5) 0.054(5) -0.010(4) 0.037(5) -0.005(5)
C97 0.032(4) 0.024(4) 0.035(4) -0.001(3) 0.012(3) 0.000(3)
C98 0.061(6) 0.045(5) 0.043(5) -0.012(4) 0.009(4) 0.013(4)
C99 0.086(7) 0.060(6) 0.029(4) -0.006(4) 0.016(5) 0.032(6)
C100 0.073(7) 0.057(6) 0.057(6) -0.008(5) 0.037(5) 0.021(5)
C101 0.044(5) 0.037(4) 0.035(4) 0.007(3) 0.016(4) 0.008(4)
C102 0.040(4) 0.029(4) 0.035(4) -0.003(3) 0.020(3) -0.002(3)
F31A 0.145(12) 0.147(12) 0.124(11) 0.001(6) 0.070(7) -0.017(6)
C104 0.056(6) 0.061(6) 0.047(5) 0.009(5) 0.028(5) 0.020(5)
C105 0.035(4) 0.042(5) 0.040(4) 0.002(4) 0.016(4) -0.004(4)
C106 0.040(5) 0.043(5) 0.056(5) -0.003(4) 0.004(4) -0.008(4)
C107 0.036(5) 0.055(6) 0.088(8) -0.019(6) 0.013(5) -0.020(5)
C108 0.032(5) 0.078(7) 0.049(5) -0.010(5) 0.010(4) -0.009(5)
C109 0.035(4) 0.061(6) 0.038(4) 0.005(4) 0.019(4) 0.008(4)
C110 0.033(4) 0.042(5) 0.032(4) 0.002(3) 0.013(3) 0.001(3)
C111 0.049(7) 0.073(9) 0.116(11) 0.004(8) -0.005(7) -0.018(6)
C112 0.034(5) 0.097(8) 0.041(5) 0.008(5) 0.013(4) 0.014(5)
C113 0.028(4) 0.030(4) 0.043(4) 0.002(3) 0.017(3) 0.002(3)
C114 0.044(5) 0.035(4) 0.051(5) -0.001(4) 0.026(4) 0.002(4)
C115 0.051(5) 0.039(5) 0.062(5) 0.009(4) 0.037(5) 0.002(4)
C116 0.048(5) 0.041(5) 0.073(6) 0.004(4) 0.047(5) -0.003(4)
C117 0.033(4) 0.036(4) 0.066(6) -0.013(4) 0.027(4) -0.005(3)
C118 0.029(4) 0.041(4) 0.043(4) 0.001(4) 0.020(3) 0.001(3)
C119 0.071(7) 0.053(6) 0.068(7) 0.014(5) 0.038(6) 0.005(5)
C120 0.057(6) 0.046(5) 0.073(6) -0.016(5) 0.039(5) -0.018(5)
B1 0.039(5) 0.027(4) 0.022(4) -0.001(3) 0.011(4) -0.001(3)
B2 0.030(4) 0.032(5) 0.038(5) -0.002(4) 0.013(4) 0.000(4)
C4A 0.086(13) 0.090(14) 0.091(13) -0.007(7) 0.033(8) 0.012(7)
C5A 0.062(18) 0.10(3) 0.020(11) -0.009(13) -0.001(11) -0.011(16)
C3A 0.095(14) 0.098(15) 0.096(14) 0.004(7) 0.040(9) -0.010(7)
C31A 0.075(11) 0.080(11) 0.072(10) 0.013(7) 0.040(7) -0.010(7)
C33A 0.081(11) 0.093(12) 0.077(11) 0.003(7) 0.044(8) 0.002(7)
C32A 0.11(2) 0.11(3) 0.070(18) -0.038(18) 0.074(18) -0.01(2)
F12A 0.079(7) 0.084(7) 0.064(6) 0.019(5) 0.023(5) -0.017(5)
F10A 0.180(12) 0.160(12) 0.161(12) 0.005(6) 0.069(7) -0.001(6)
F5A 0.112(12) 0.105(12) 0.108(12) 0.006(6) 0.052(8) 0.009(6)
F11A 0.112(8) 0.121(9) 0.096(8) 0.014(5) 0.059(6) -0.004(6)
F6A 0.062(9) 0.051(8) 0.070(9) 0.002(6) 0.010(6) 0.012(6)
F7A 0.047(8) 0.040(7) 0.062(8) 0.010(5) 0.017(6) -0.003(5)
F14A 0.146(13) 0.133(13) 0.140(13) -0.007(6) 0.066(8) 0.004(6)
F22A 0.130(11) 0.123(11) 0.131(11) 0.001(6) 0.045(7) 0.002(6)
F23A 0.123(10) 0.132(11) 0.126(10) 0.007(6) 0.047(6) -0.001(6)
F24A 0.114(9) 0.125(10) 0.107(9) -0.013(6) 0.061(6) 0.012(6)
F15A 0.081(8) 0.070(8) 0.068(8) -0.005(5) 0.037(6) -0.015(5)
F13A 0.137(12) 0.146(13) 0.139(13) 0.003(7) 0.057(7) 0.010(6)
C103 0.154(18) 0.134(16) 0.105(12) 0.036(11) 0.068(13) 0.087(15)
F31 0.122(8) 0.107(8) 0.078(7) 0.000(5) 0.049(5) 0.014(6)
F33A 0.052(6) 0.076(7) 0.038(6) -0.009(5) 0.018(5) 0.015(5)
F32 0.101(7) 0.108(8) 0.087(7) -0.020(5) 0.047(5) 0.014(6)
F32A 0.071(7) 0.053(7) 0.058(6) -0.020(5) 0.036(5) 0.000(5)

loop_
_atom_type_symbol
_atom_type_description
_atom_type_scat_dispersion_real
_atom_type_scat_dispersion_imag
_atom_type_scat_source
C C 0.0033 0.0016 'International Tables Vol C Tables 4.2.6.8 and 6.1.1.4'
H H 0.0000 0.0000 'International Tables Vol C Tables 4.2.6.8 and 6.1.1.4'
B B 0.0013 0.0007 'International Tables Vol C Tables 4.2.6.8 and 6.1.1.4'
N N 0.0061 0.0033 'International Tables Vol C Tables 4.2.6.8 and 6.1.1.4'
O O 0.0106 0.0060 'International Tables Vol C Tables 4.2.6.8 and 6.1.1.4'
F F 0.0171 0.0103 'International Tables Vol C Tables 4.2.6.8 and 6.1.1.4'
Fe Fe 0.3463 0.8444 'International Tables Vol C Tables 4.2.6.8 and 6.1.1.4'
Ga Ga 0.2307 1.6083 'International Tables Vol C Tables 4.2.6.8 and 6.1.1.4'

loop_
_geom_angle_atom_site_label_1
_geom_angle_atom_site_label_2
_geom_angle_atom_site_label_3
_geom_angle
_geom_angle_site_symmetry_1
_geom_angle_site_symmetry_3
_geom_angle_publ_flag
N1 Ga1 N2 66.8(3) . . ?
N1 Ga1 O1 98.0(3) . . ?
N2 Ga1 O1 100.1(3) . . ?
N1 Ga1 Fe1 130.1(2) . . ?
N2 Ga1 Fe1 131.1(2) . . ?
O1 Ga1 Fe1 117.78(17) . . ?
N3 Ga2 N4 66.8(3) . . ?
N3 Ga2 O4 99.7(3) . . ?
N4 Ga2 O4 101.7(4) . . ?
N3 Ga2 Fe2 129.0(2) . . ?
N4 Ga2 Fe2 132.3(3) . . ?
O4 Ga2 Fe2 115.7(2) . . ?
C23 Fe1 C24 95.1(5) . . ?
C23 Fe1 C22 131.1(5) . . ?
C24 Fe1 C22 133.1(5) . . ?
C23 Fe1 C21 160.5(5) . . ?
C24 Fe1 C21 99.8(6) . . ?
C22 Fe1 C21 38.5(5) . . ?
C23 Fe1 C18 97.4(5) . . ?
C24 Fe1 C18 161.0(5) . . ?
C22 Fe1 C18 39.7(5) . . ?
C21 Fe1 C18 65.3(5) . . ?
C23 Fe1 C19 95.7(5) . . ?
C24 Fe1 C19 124.6(5) . . ?
C22 Fe1 C19 66.5(5) . . ?
C21 Fe1 C19 65.4(5) . . ?
C18 Fe1 C19 39.8(4) . . ?
C23 Fe1 C20 126.2(5) . . ?
C24 Fe1 C20 96.1(5) . . ?
C22 Fe1 C20 65.7(5) . . ?
C21 Fe1 C20 39.7(5) . . ?
C18 Fe1 C20 65.0(5) . . ?
C19 Fe1 C20 37.8(4) . . ?
C23 Fe1 Ga1 90.6(3) . . ?
C24 Fe1 Ga1 88.4(3) . . ?
C22 Fe1 Ga1 83.9(3) . . ?
C21 Fe1 Ga1 102.4(3) . . ?
C18 Fe1 Ga1 105.7(3) . . ?
C19 Fe1 Ga1 145.4(3) . . ?
C20 Fe1 Ga1 142.1(4) . . ?
C52 Fe2 C51 93.4(5) . . ?
C52 Fe2 C49 141.3(6) . . ?
C51 Fe2 C49 125.1(6) . . ?
C52 Fe2 C50 103.2(7) . . ?
C51 Fe2 C50 161.1(7) . . ?
C49 Fe2 C50 39.9(6) . . ?
C52 Fe2 C46 94.6(7) . . ?
C51 Fe2 C46 129.8(6) . . ?
C49 Fe2 C46 65.4(5) . . ?
C50 Fe2 C46 40.9(6) . . ?
C52 Fe2 C48 156.4(6) . . ?
C51 Fe2 C48 96.6(7) . . ?
C49 Fe2 C48 37.1(6) . . ?
C50 Fe2 C48 64.6(7) . . ?
C46 Fe2 C48 62.7(7) . . ?
C52 Fe2 C47 119.8(7) . . ?
C51 Fe2 C47 97.3(6) . . ?
C49 Fe2 C47 64.5(6) . . ?
C50 Fe2 C47 66.8(7) . . ?
C46 Fe2 C47 37.9(6) . . ?
C48 Fe2 C47 37.7(6) . . ?
C52 Fe2 Ga2 91.7(4) . . ?
C51 Fe2 Ga2 85.9(4) . . ?
C49 Fe2 Ga2 87.5(4) . . ?
C50 Fe2 Ga2 102.2(5) . . ?
C46 Fe2 Ga2 143.0(4) . . ?
C48 Fe2 Ga2 110.3(4) . . ?
C47 Fe2 Ga2 147.9(5) . . ?
C25 O1 C27 115.8(7) . . ?
C25 O1 Ga1 122.8(5) . . ?
C27 O1 Ga1 120.0(5) . . ?
C55 O4 C53 115.9(10) . . ?
C55 O4 Ga2 122.7(8) . . ?
C53 O4 Ga2 120.2(6) . . ?
C1 N1 C6 133.0(7) . . ?
C1 N1 Ga1 92.6(5) . . ?
C6 N1 Ga1 134.3(6) . . ?
C1 N2 C12 134.1(7) . . ?
C1 N2 Ga1 92.6(5) . . ?
C12 N2 Ga1 133.0(5) . . ?
C29 N3 C34 133.7(7) . . ?
C29 N3 Ga2 93.3(5) . . ?
C34 N3 Ga2 132.7(6) . . ?
C29 N4 C40 133.4(8) . . ?
C29 N4 Ga2 92.2(6) . . ?
C40 N4 Ga2 134.1(6) . . ?
N2 C1 N1 107.7(7) . . ?
N2 C1 C2 126.4(8) . . ?
N1 C1 C2 125.8(7) . . ?
C5A C2 C4 114.7(17) . . ?
C5A C2 C1 125.4(16) . . ?
C4 C2 C1 119.5(11) . . ?
C5A C2 C5 56.9(17) . . ?
C4 C2 C5 109.9(14) . . ?
C1 C2 C5 107.3(10) . . ?
C5A C2 C4A 108(2) . . ?
C4 C2 C4A 55.8(17) . . ?
C1 C2 C4A 106.5(16) . . ?
C5 C2 C4A 63.1(18) . . ?
C5A C2 C3A 106(2) . . ?
C4 C2 C3A 43.8(17) . . ?
C1 C2 C3A 108.3(16) . . ?
C5 C2 C3A 143.6(18) . . ?
C4A C2 C3A 100(2) . . ?
C5A C2 C3 49.8(15) . . ?
C4 C2 C3 108.1(13) . . ?
C1 C2 C3 105.1(10) . . ?
C5 C2 C3 105.9(15) . . ?
C4A C2 C3 148.4(17) . . ?
C3A C2 C3 71.3(18) . . ?
N1 C6 C7 108.6(8) . . ?
N1 C6 C11 110.2(7) . . ?
C7 C6 C11 108.6(10) . . ?
C6 C7 C8 111.5(10) . . ?
C9 C8 C7 113.5(11) . . ?
C8 C9 C10 108.9(12) . . ?
C9 C10 C11 111.8(12) . . ?
C6 C11 C10 112.3(10) . . ?
C13 C12 C17 111.6(12) . . ?
C13 C12 N2 110.5(9) . . ?
C17 C12 N2 109.4(8) . . ?
C12 C13 C14 114.2(15) . . ?
C15 C14 C13 114.8(15) . . ?
C14 C15 C16 114.4(13) . . ?
C15 C16 C17 114.1(14) . . ?
C12 C17 C16 112.0(13) . . ?
C22 C18 C19 107.4(11) . . ?
C22 C18 Fe1 69.9(6) . . ?
C19 C18 Fe1 70.2(6) . . ?
C20 C19 C18 108.0(11) . . ?
C20 C19 Fe1 71.4(6) . . ?
C18 C19 Fe1 70.0(6) . . ?
C19 C20 C21 108.6(11) . . ?
C19 C20 Fe1 70.8(7) . . ?
C21 C20 Fe1 69.6(6) . . ?
C22 C21 C20 108.4(11) . . ?
C22 C21 Fe1 70.7(7) . . ?
C20 C21 Fe1 70.7(7) . . ?
C21 C22 C18 107.5(11) . . ?
C21 C22 Fe1 70.8(7) . . ?
C18 C22 Fe1 70.4(6) . . ?
O2 C23 Fe1 176.1(9) . . ?
O3 C24 Fe1 176.8(10) . . ?
O1 C25 C26 108.6(9) . . ?
O1 C27 C28 110.3(9) . . ?
N3 C29 N4 107.2(8) . . ?
N3 C29 C30 126.8(9) . . ?
N4 C29 C30 126.1(8) . . ?
C33A C30 C32 116(2) . . ?
C33A C30 C29 121.0(16) . . ?
C32 C30 C29 122.5(15) . . ?
C33A C30 C31 53.8(18) . . ?
C32 C30 C31 110.5(18) . . ?
C29 C30 C31 105.7(14) . . ?
C33A C30 C33 45.7(17) . . ?
C32 C30 C33 107.2(17) . . ?
C29 C30 C33 109.2(11) . . ?
C31 C30 C33 99.3(18) . . ?
C33A C30 C32A 116(2) . . ?
C32 C30 C32A 37.0(15) . . ?
C29 C30 C32A 108.4(13) . . ?
C31 C30 C32A 143.2(17) . . ?
C33 C30 C32A 82.3(17) . . ?
C33A C30 C31A 106(2) . . ?
C32 C30 C31A 60.5(16) . . ?
C29 C30 C31A 105.1(12) . . ?
C31 C30 C31A 60.7(17) . . ?
C33 C30 C31A 144.0(14) . . ?
C32A C30 C31A 96.8(18) . . ?
C39 C34 N3 110.0(8) . . ?
C39 C34 C35 108.7(9) . . ?
N3 C34 C35 107.0(8) . . ?
C34 C35 C36 109.3(10) . . ?
C37 C36 C35 114.4(12) . . ?
C38 C37 C36 113.5(12) . . ?
C37 C38 C39 111.6(12) . . ?
C34 C39 C38 113.1(10) . . ?
N4 C40 C45 110.6(10) . . ?
N4 C40 C41 106.3(10) . . ?
C45 C40 C41 108.9(12) . . ?
C40 C41 C42 105.6(14) . . ?
C43 C42 C41 113.4(15) . . ?
C44 C43 C42 116.6(17) . . ?
C43 C44 C45 108.9(15) . . ?
C40 C45 C44 110.6(14) . . ?
C47 C46 C50 109.2(15) . . ?
C47 C46 Fe2 71.5(10) . . ?
C50 C46 Fe2 68.9(6) . . ?
C48 C47 C46 106.5(16) . . ?
C48 C47 Fe2 71.0(9) . . ?
C46 C47 Fe2 70.6(9) . . ?
C49 C48 C47 112.2(17) . . ?
C49 C48 Fe2 70.3(8) . . ?
C47 C48 Fe2 71.3(9) . . ?
C48 C49 C50 108.9(13) . . ?
C48 C49 Fe2 72.6(7) . . ?
C50 C49 Fe2 70.2(7) . . ?
C49 C50 C46 103.1(15) . . ?
C49 C50 Fe2 69.9(7) . . ?
C46 C50 Fe2 70.2(7) . . ?
O5 C51 Fe2 176.5(11) . . ?
O6 C52 Fe2 178.6(11) . . ?
C54 C53 O4 111.0(10) . . ?
O4 C55 C56 111.2(13) . . ?
C58 C57 C62 116.1(7) . . ?
C58 C57 B1 123.6(7) . . ?
C62 C57 B1 120.1(7) . . ?
C57 C58 C59 122.4(8) . . ?
C60 C59 C58 120.0(8) . . ?
C60 C59 C63 119.5(8) . . ?
C58 C59 C63 120.6(8) . . ?
C61 C60 C59 118.7(7) . . ?
C60 C61 C62 120.2(7) . . ?
C60 C61 C64 120.1(7) . . ?
C62 C61 C64 119.6(7) . . ?
C57 C62 C61 122.5(7) . . ?
F2 C63 F3 106.9(9) . . ?
F2 C63 F1 105.5(8) . . ?
F3 C63 F1 106.1(9) . . ?
F2 C63 C59 113.9(9) . . ?
F3 C63 C59 112.8(8) . . ?
F1 C63 C59 111.1(9) . . ?
F7A C64 F4 47.1(10) . . ?
F7A C64 F5A 109(2) . . ?
F4 C64 F5A 128.4(16) . . ?
F7A C64 F6 131.4(12) . . ?
F4 C64 F6 105.7(9) . . ?
F5A C64 F6 51.5(16) . . ?
F7A C64 F5 62.6(11) . . ?
F4 C64 F5 106.3(9) . . ?
F5A C64 F5 54.5(17) . . ?
F6 C64 F5 104.2(8) . . ?
F7A C64 F6A 106.1(16) . . ?
F4 C64 F6A 63.3(13) . . ?
F5A C64 F6A 95(2) . . ?
F6 C64 F6A 46.9(11) . . ?
F5 C64 F6A 133.4(12) . . ?
F7A C64 C61 115.0(11) . . ?
F4 C64 C61 113.6(8) . . ?
F5A C64 C61 118.0(16) . . ?
F6 C64 C61 113.0(8) . . ?
F5 C64 C61 113.2(7) . . ?
F6A C64 C61 112.2(11) . . ?
C66 C65 C70 115.8(12) . . ?
C66 C65 B1 124.1(11) . . ?
C70 C65 B1 120.0(8) . . ?
C65 C66 C67 122.2(16) . . ?
C68 C67 C66 120.6(12) . . ?
C68 C67 C71 121.6(10) . . ?
C66 C67 C71 117.5(11) . . ?
C67 C68 C69 118.4(10) . . ?
C68 C69 C70 120.9(9) . . ?
C68 C69 C72 121.3(10) . . ?
C70 C69 C72 117.8(10) . . ?
C69 C70 C65 122.0(10) . . ?
F7 C71 F9 105.0(12) . . ?
F7 C71 F8 101.1(11) . . ?
F9 C71 F8 103.9(11) . . ?
F7 C71 C67 122.1(11) . . ?
F9 C71 C67 113.6(10) . . ?
F8 C71 C67 109.1(10) . . ?
F12A C72 F11 55.8(12) . . ?
F12A C72 F10 132.2(13) . . ?
F11 C72 F10 113.3(13) . . ?
F12A C72 F12 51.8(12) . . ?
F11 C72 F12 106.6(15) . . ?
F10 C72 F12 105.3(14) . . ?
F12A C72 F10A 97.2(18) . . ?
F11 C72 F10A 139.0(17) . . ?
F10 C72 F10A 59.5(15) . . ?
F12 C72 F10A 49.1(14) . . ?
F12A C72 F11A 109.1(17) . . ?
F11 C72 F11A 55.8(11) . . ?
F10 C72 F11A 65.7(11) . . ?
F12 C72 F11A 147.1(14) . . ?
F10A C72 F11A 123.2(18) . . ?
F12A C72 C69 116.7(11) . . ?
F11 C72 C69 111.7(11) . . ?
F10 C72 C69 110.4(12) . . ?
F12 C72 C69 109.2(11) . . ?
F10A C72 C69 108.0(16) . . ?
F11A C72 C69 103.5(11) . . ?
C74 C73 C78 113.8(10) . . ?
C74 C73 B1 123.8(9) . . ?
C78 C73 B1 121.9(8) . . ?
C73 C74 C75 126.7(13) . . ?
C76 C75 C74 118.6(11) . . ?
C76 C75 C79 119.4(10) . . ?
C74 C75 C79 122.0(11) . . ?
C75 C76 C77 118.4(9) . . ?
C78 C77 C76 120.3(10) . . ?
C78 C77 C80 119.9(9) . . ?
C76 C77 C80 119.8(9) . . ?
C77 C78 C73 122.2(9) . . ?
F14A C79 F15 53.9(16) . . ?
F14A C79 F13 130.7(18) . . ?
F15 C79 F13 105.9(17) . . ?
F14A C79 F14 64.9(17) . . ?
F15 C79 F14 115.5(13) . . ?
F13 C79 F14 98.0(12) . . ?
F14A C79 F13A 99(2) . . ?
F15 C79 F13A 117.2(19) . . ?
F13 C79 F13A 45.4(15) . . ?
F14 C79 F13A 52.9(15) . . ?
F14A C79 C75 116.4(19) . . ?
F15 C79 C75 111.6(12) . . ?
F13 C79 C75 112.9(10) . . ?
F14 C79 C75 112.1(12) . . ?
F13A C79 C75 130.4(17) . . ?
F14A C79 F15A 85.6(18) . . ?
F15 C79 F15A 35.6(10) . . ?
F13 C79 F15A 72.3(13) . . ?
F14 C79 F15A 131.7(12) . . ?
F13A C79 F15A 100(2) . . ?
C75 C79 F15A 115.1(11) . . ?
F18 C80 F17 99.3(12) . . ?
F18 C80 F16 125.0(11) . . ?
F17 C80 F16 92.0(10) . . ?
F18 C80 C77 112.8(10) . . ?
F17 C80 C77 114.1(9) . . ?
F16 C80 C77 110.7(9) . . ?
C82 C81 C86 113.4(11) . . ?
C82 C81 B1 123.1(9) . . ?
C86 C81 B1 123.2(9) . . ?
C81 C82 C83 124.0(11) . . ?
C84 C83 C82 120.4(10) . . ?
C84 C83 C87 120.0(10) . . ?
C82 C83 C87 119.6(10) . . ?
C83 C84 C85 118.3(10) . . ?
C86 C85 C84 119.3(10) . . ?
C86 C85 C88 121.1(10) . . ?
C84 C85 C88 119.7(10) . . ?
C85 C86 C81 124.4(11) . . ?
F19 C87 F20 121.7(14) . . ?
F19 C87 F21 88.3(11) . . ?
F20 C87 F21 102.2(10) . . ?
F19 C87 C83 114.4(10) . . ?
F20 C87 C83 116.0(10) . . ?
F21 C87 C83 108.0(12) . . ?
F24A C88 F22 116.8(15) . . ?
F24A C88 F23A 108.1(18) . . ?
F22 C88 F23A 46.5(12) . . ?
F24A C88 F24 50.1(13) . . ?
F22 C88 F24 101.7(15) . . ?
F23A C88 F24 133.8(16) . . ?
F24A C88 F22A 103(2) . . ?
F22 C88 F22A 53.5(13) . . ?
F23A C88 F22A 99.9(19) . . ?
F24 C88 F22A 58.7(15) . . ?
F24A C88 F23 54.9(14) . . ?
F22 C88 F23 110.0(14) . . ?
F23A C88 F23 69.3(15) . . ?
F24 C88 F23 105.0(15) . . ?
F22A C88 F23 146.5(16) . . ?
F24A C88 C85 124.7(14) . . ?
F22 C88 C85 118.2(12) . . ?
F23A C88 C85 113.3(15) . . ?
F24 C88 C85 111.6(13) . . ?
F22A C88 C85 104.0(15) . . ?
F23 C88 C85 109.4(12) . . ?
C94 C89 C90 115.3(7) . . ?
C94 C89 B2 121.7(7) . . ?
C90 C89 B2 122.9(6) . . ?
C91 C90 C89 122.1(7) . . ?
C92 C91 C90 120.7(7) . . ?
C92 C91 C95 120.0(7) . . ?
C90 C91 C95 119.3(7) . . ?
C91 C92 C93 118.5(8) . . ?
C94 C93 C92 120.8(7) . . ?
C94 C93 C96 120.7(7) . . ?
C92 C93 C96 118.4(7) . . ?
C93 C94 C89 122.5(7) . . ?
F28 C95 F30 104.5(9) . . ?
F28 C95 F29 106.0(8) . . ?
F30 C95 F29 104.8(8) . . ?
F28 C95 C91 114.6(7) . . ?
F30 C95 C91 113.5(7) . . ?
F29 C95 C91 112.6(8) . . ?
F25 C96 F27 106.5(10) . . ?
F25 C96 F26 102.6(9) . . ?
F27 C96 F26 98.2(9) . . ?
F25 C96 C93 117.0(8) . . ?
F27 C96 C93 115.8(8) . . ?
F26 C96 C93 114.3(8) . . ?
C102 C97 C98 115.1(7) . . ?
C102 C97 B2 122.9(7) . . ?
C98 C97 B2 121.5(7) . . ?
C99 C98 C97 121.6(8) . . ?
C100 C99 C98 121.1(8) . . ?
C100 C99 C103 121.7(9) . . ?
C98 C99 C103 117.1(9) . . ?
C101 C100 C99 117.6(8) . . ?
C102 C101 C100 122.2(8) . . ?
C102 C101 C104 119.3(7) . . ?
C100 C101 C104 118.5(8) . . ?
C101 C102 C97 122.3(7) . . ?
F36 C104 F34 107.1(8) . . ?
F36 C104 F35 107.7(8) . . ?
F34 C104 F35 105.4(8) . . ?
F36 C104 C101 113.4(7) . . ?
F34 C104 C101 111.7(8) . . ?
F35 C104 C101 111.1(8) . . ?
C110 C105 C106 116.5(8) . . ?
C110 C105 B2 123.1(7) . . ?
C106 C105 B2 120.3(7) . . ?
C105 C106 C107 121.4(9) . . ?
C108 C107 C106 121.2(9) . . ?
C108 C107 C111 119.6(9) . . ?
C106 C107 C111 119.2(10) . . ?
C107 C108 C109 119.0(8) . . ?
C108 C109 C110 120.9(8) . . ?
C108 C109 C112 120.6(8) . . ?
C110 C109 C112 118.5(8) . . ?
C105 C110 C109 121.1(8) . . ?
F39 C111 F38 106.9(14) . . ?
F39 C111 F37 106.6(12) . . ?
F38 C111 F37 96.6(12) . . ?
F39 C111 C107 117.0(12) . . ?
F38 C111 C107 115.8(11) . . ?
F37 C111 C107 111.6(14) . . ?
F42 C112 F40 106.2(8) . . ?
F42 C112 F41 108.7(8) . . ?
F40 C112 F41 104.5(10) . . ?
F42 C112 C109 112.6(10) . . ?
F40 C112 C109 112.0(7) . . ?
F41 C112 C109 112.3(8) . . ?
C114 C113 C118 116.2(7) . . ?
C114 C113 B2 122.2(7) . . ?
C118 C113 B2 121.0(7) . . ?
C115 C114 C113 122.2(8) . . ?
C114 C115 C116 119.3(8) . . ?
C114 C115 C119 120.6(9) . . ?
C116 C115 C119 120.1(8) . . ?
C117 C116 C115 119.5(8) . . ?
C116 C117 C118 121.4(8) . . ?
C116 C117 C120 121.0(8) . . ?
C118 C117 C120 117.6(8) . . ?
C117 C118 C113 121.4(8) . . ?
F47 C119 F48 108.2(10) . . ?
F47 C119 F46 101.2(10) . . ?
F48 C119 F46 100.8(9) . . ?
F47 C119 C115 114.1(9) . . ?
F48 C119 C115 115.9(10) . . ?
F46 C119 C115 114.8(9) . . ?
F44 C120 F43 106.6(8) . . ?
F44 C120 F45 107.3(8) . . ?
F43 C120 F45 106.6(8) . . ?
F44 C120 C117 112.9(8) . . ?
F43 C120 C117 111.8(8) . . ?
F45 C120 C117 111.3(8) . . ?
C65A B1 C81 58.1(10) . . ?
C65A B1 C57 92.3(11) . . ?
C81 B1 C57 116.7(6) . . ?
C65A B1 C73 166.5(12) . . ?
C81 B1 C73 111.5(7) . . ?
C57 B1 C73 100.5(7) . . ?
C65A B1 C81A 114.4(14) . . ?
C81 B1 C81A 56.4(9) . . ?
C57 B1 C81A 116.6(10) . . ?
C73 B1 C81A 55.8(9) . . ?
C65A B1 C65 66.8(11) . . ?
C81 B1 C65 104.2(7) . . ?
C57 B1 C65 113.0(6) . . ?
C73 B1 C65 111.2(7) . . ?
C81A B1 C65 130.2(11) . . ?
C65A B1 C73A 115.0(14) . . ?
C81 B1 C73A 129.1(11) . . ?
C57 B1 C73A 113.8(10) . . ?
C73 B1 C73A 63.5(9) . . ?
C81A B1 C73A 104.9(13) . . ?
C65 B1 C73A 48.4(9) . . ?
C89 B2 C113 113.1(6) . . ?
C89 B2 C97 111.1(6) . . ?
C113 B2 C97 103.2(6) . . ?
C89 B2 C105 105.4(6) . . ?
C113 B2 C105 112.6(6) . . ?
C97 B2 C105 111.5(6) . . ?
F33A C103 F32A 118(2) . . ?
F33A C103 F31 45.9(11) . . ?
F32A C103 F31 135.0(17) . . ?
F33A C103 F33 57.8(19) . . ?
F32A C103 F33 79(2) . . ?
F31 C103 F33 104(2) . . ?
F33A C103 F32 130.3(18) . . ?
F32A C103 F32 33.3(9) . . ?
F31 C103 F32 116.2(19) . . ?
F33 C103 F32 111(2) . . ?
F33A C103 C99 121.3(14) . . ?
F32A C103 C99 111.6(14) . . ?
F31 C103 C99 110.5(15) . . ?
F33 C103 C99 106.2(17) . . ?
F32 C103 C99 108.4(15) . . ?
F33A C103 F31A 104.4(19) . . ?
F32A C103 F31A 93.1(17) . . ?
F31 C103 F31A 62.9(16) . . ?
F33 C103 F31A 151(2) . . ?
F32 C103 F31A 60.8(16) . . ?
C99 C103 F31A 102.3(18) . . ?
C70A C65A C66A 122(3) . . ?
C70A C65A B1 120(2) . . ?
C66A C65A B1 118(2) . . ?
C68A C69A C70A 122(3) . . ?
C69A C68A C67A 122(3) . . ?
C68A C67A C66A 120(3) . . ?
C67A C66A C65A 118(3) . . ?
C65A C70A C69A 116(3) . . ?
C78A C73A C74A 123(4) . . ?
C78A C73A B1 116(4) . . ?
C74A C73A B1 121(2) . . ?
C76A C75A C74A 120(3) . . ?
C76A C77A C78A 117(3) . . ?
C75A C76A C77A 119(3) . . ?
C73A C74A C75A 121(3) . . ?
C73A C78A C77A 119(5) . . ?
C82A C81A C86A 119(3) . . ?
C82A C81A B1 123(2) . . ?
C86A C81A B1 117(2) . . ?
C84A C83A C82A 121(3) . . ?
C85A C84A C83A 117(3) . . ?
C86A C85A C84A 123(3) . . ?
C81A C82A C83A 121(2) . . ?
C85A C86A C81A 120(3) . . ?

loop_
_geom_bond_atom_site_label_1
_geom_bond_atom_site_label_2
_geom_bond_distance
_geom_bond_site_symmetry_2
_geom_bond_publ_flag
Ga1 N1 1.958(7) . ?
Ga1 N2 1.963(6) . ?
Ga1 O1 2.042(6) . ?
Ga1 Fe1 2.3183(15) . ?
Ga2 N3 1.960(7) . ?
Ga2 N4 1.969(7) . ?
Ga2 O4 2.052(7) . ?
Ga2 Fe2 2.3331(17) . ?
Fe1 C23 1.781(12) . ?
Fe1 C24 1.792(11) . ?
Fe1 C22 2.083(11) . ?
Fe1 C21 2.084(11) . ?
Fe1 C18 2.090(11) . ?
Fe1 C19 2.092(10) . ?
Fe1 C20 2.099(11) . ?
Fe2 C52 1.733(13) . ?
Fe2 C51 1.737(12) . ?
Fe2 C49 2.072(11) . ?
Fe2 C50 2.076(12) . ?
Fe2 C46 2.093(12) . ?
Fe2 C48 2.100(13) . ?
Fe2 C47 2.105(17) . ?
F1 C63 1.349(14) . ?
F2 C63 1.297(13) . ?
F3 C63 1.325(11) . ?
F4 C64 1.312(12) . ?
F5 C64 1.333(11) . ?
F6 C64 1.329(11) . ?
F7 C71 1.189(13) . ?
F8 C71 1.350(15) . ?
F9 C71 1.254(13) . ?
F10 C72 1.333(17) . ?
F11 C72 1.262(17) . ?
F12 C72 1.35(2) . ?
F13 C79 1.315(18) . ?
F14 C79 1.321(16) . ?
F15 C79 1.297(19) . ?
F16 C80 1.305(14) . ?
F17 C80 1.269(13) . ?
F18 C80 1.258(14) . ?
F19 C87 1.220(14) . ?
F20 C87 1.222(13) . ?
F21 C87 1.366(17) . ?
F22 C88 1.293(18) . ?
F23 C88 1.33(2) . ?
F24 C88 1.33(2) . ?
F25 C96 1.265(12) . ?
F26 C96 1.347(12) . ?
F27 C96 1.304(13) . ?
F28 C95 1.292(11) . ?
F29 C95 1.311(11) . ?
F30 C95 1.292(11) . ?
F33 C103 1.34(3) . ?
F34 C104 1.324(12) . ?
F35 C104 1.332(11) . ?
F36 C104 1.300(10) . ?
F37 C111 1.344(18) . ?
F38 C111 1.283(16) . ?
F39 C111 1.272(14) . ?
F40 C112 1.330(12) . ?
F41 C112 1.331(11) . ?
F42 C112 1.312(11) . ?
F43 C120 1.340(11) . ?
F44 C120 1.324(12) . ?
F45 C120 1.343(11) . ?
F46 C119 1.315(13) . ?
F47 C119 1.286(13) . ?
F48 C119 1.286(12) . ?
O1 C25 1.450(10) . ?
O1 C27 1.457(11) . ?
O2 C23 1.140(12) . ?
O3 C24 1.118(12) . ?
O4 C55 1.414(14) . ?
O4 C53 1.496(13) . ?
O5 C51 1.175(14) . ?
O6 C52 1.168(14) . ?
N1 C1 1.340(11) . ?
N1 C6 1.475(11) . ?
N2 C1 1.335(10) . ?
N2 C12 1.492(10) . ?
N3 C29 1.331(11) . ?
N3 C34 1.488(11) . ?
N4 C29 1.354(12) . ?
N4 C40 1.455(12) . ?
C1 C2 1.534(12) . ?
C2 C5A 1.39(2) . ?
C2 C4 1.45(2) . ?
C2 C5 1.58(2) . ?
C2 C4A 1.59(4) . ?
C2 C3A 1.61(4) . ?
C2 C3 1.61(2) . ?
C6 C7 1.505(14) . ?
C6 C11 1.507(14) . ?
C7 C8 1.547(14) . ?
C8 C9 1.443(19) . ?
C9 C10 1.50(2) . ?
C10 C11 1.544(16) . ?
C12 C13 1.45(2) . ?
C12 C17 1.467(18) . ?
C13 C14 1.55(2) . ?
C14 C15 1.40(2) . ?
C15 C16 1.43(2) . ?
C16 C17 1.561(18) . ?
C18 C22 1.416(17) . ?
C18 C19 1.423(16) . ?
C19 C20 1.358(16) . ?
C20 C21 1.421(17) . ?
C21 C22 1.375(18) . ?
C25 C26 1.486(17) . ?
C27 C28 1.571(17) . ?
C29 C30 1.523(14) . ?
C30 C33A 1.34(3) . ?
C30 C32 1.38(3) . ?
C30 C31 1.53(3) . ?
C30 C33 1.59(2) . ?
C30 C32A 1.62(3) . ?
C30 C31A 1.64(3) . ?
C34 C39 1.488(15) . ?
C34 C35 1.547(15) . ?
C35 C36 1.557(16) . ?
C36 C37 1.46(2) . ?
C37 C38 1.436(19) . ?
C38 C39 1.541(15) . ?
C40 C45 1.51(2) . ?
C40 C41 1.60(2) . ?
C41 C42 1.60(2) . ?
C42 C43 1.41(2) . ?
C43 C44 1.40(2) . ?
C44 C45 1.59(2) . ?
C46 C47 1.36(2) . ?
C46 C50 1.46(2) . ?
C47 C48 1.36(2) . ?
C48 C49 1.33(2) . ?
C49 C50 1.41(2) . ?
C53 C54 1.485(17) . ?
C55 C56 1.45(2) . ?
C57 C58 1.379(11) . ?
C57 C62 1.395(11) . ?
C57 B1 1.640(11) . ?
C58 C59 1.400(12) . ?
C59 C60 1.395(12) . ?
C59 C63 1.494(12) . ?
C60 C61 1.372(11) . ?
C61 C62 1.397(10) . ?
C61 C64 1.471(12) . ?
C64 F7A 1.28(2) . ?
C64 F5A 1.32(3) . ?
C64 F6A 1.37(2) . ?
C65 C66 1.40(2) . ?
C65 C70 1.408(14) . ?
C65 B1 1.663(13) . ?
C66 C67 1.40(2) . ?
C67 C68 1.381(14) . ?
C67 C71 1.453(14) . ?
C68 C69 1.391(15) . ?
C69 C70 1.394(15) . ?
C69 C72 1.524(16) . ?
C72 F12A 1.164(18) . ?
C72 F10A 1.39(3) . ?
C72 F11A 1.42(2) . ?
C73 C74 1.355(17) . ?
C73 C78 1.401(14) . ?
C73 B1 1.642(12) . ?
C74 C75 1.377(16) . ?
C75 C76 1.357(16) . ?
C75 C79 1.473(15) . ?
C76 C77 1.406(15) . ?
C77 C78 1.382(14) . ?
C77 C80 1.539(14) . ?
C79 F14A 1.24(3) . ?
C79 F13A 1.36(4) . ?
C79 F15A 1.49(2) . ?
C81 C82 1.388(15) . ?
C81 C86 1.419(15) . ?
C81 B1 1.629(13) . ?
C82 C83 1.404(17) . ?
C83 C84 1.358(15) . ?
C83 C87 1.484(15) . ?
C84 C85 1.426(15) . ?
C85 C86 1.368(17) . ?
C85 C88 1.458(16) . ?
C88 F24A 1.23(2) . ?
C88 F23A 1.32(3) . ?
C88 F22A 1.33(3) . ?
C89 C94 1.402(11) . ?
C89 C90 1.403(10) . ?
C89 B2 1.639(12) . ?
C90 C91 1.403(10) . ?
C91 C92 1.372(11) . ?
C91 C95 1.491(12) . ?
C92 C93 1.388(12) . ?
C93 C94 1.385(11) . ?
C93 C96 1.468(12) . ?
C97 C102 1.394(11) . ?
C97 C98 1.408(11) . ?
C97 B2 1.648(11) . ?
C98 C99 1.389(13) . ?
C99 C100 1.370(13) . ?
C99 C103 1.56(2) . ?
C100 C101 1.369(12) . ?
C101 C102 1.359(11) . ?
C101 C104 1.533(12) . ?
F31A C103 1.62(3) . ?
C105 C110 1.400(12) . ?
C105 C106 1.400(12) . ?
C105 B2 1.654(12) . ?
C106 C107 1.405(13) . ?
C107 C108 1.362(15) . ?
C107 C111 1.487(16) . ?
C108 C109 1.374(14) . ?
C109 C110 1.412(11) . ?
C109 C112 1.488(14) . ?
C113 C114 1.399(11) . ?
C113 C118 1.402(11) . ?
C113 B2 1.646(11) . ?
C114 C115 1.392(12) . ?
C115 C116 1.395(13) . ?
C115 C119 1.460(13) . ?
C116 C117 1.354(13) . ?
C117 C118 1.386(11) . ?
C117 C120 1.511(13) . ?
B1 C65A 1.63(3) . ?
B1 C81A 1.66(3) . ?
B1 C73A 1.69(3) . ?
C103 F33A 1.10(2) . ?
C103 F32A 1.24(2) . ?
C103 F31 1.33(2) . ?
C103 F32 1.35(2) . ?
C65A C70A 1.38(4) . ?
C65A C66A 1.46(4) . ?
C69A C68A 1.34(5) . ?
C69A C70A 1.45(4) . ?
C68A C67A 1.39(5) . ?
C67A C66A 1.40(4) . ?
C73A C78A 1.30(7) . ?
C73A C74A 1.36(4) . ?
C75A C76A 1.38(4) . ?
C75A C74A 1.40(4) . ?
C77A C76A 1.43(4) . ?
C77A C78A 1.48(8) . ?
C81A C82A 1.37(4) . ?
C81A C86A 1.41(4) . ?
C83A C84A 1.39(4) . ?
C83A C82A 1.41(4) . ?
C84A C85A 1.38(4) . ?
C85A C86A 1.38(5) . ?
